data_1576221
loop_
_publ_author_name
'Mondal, Bijan'
'Riesinger, Christoph'
'Scheer, Manfred'

_publ_section_title
;
 Two in one: a facile modular approach for the assembly of pnictogen-rich
 heteroleptic organometallic complexes
;
_journal_name_full 'Chemical Science'
_journal_paper_doi 10.1039/D5SC07723K
_journal_year 2025
_chemical_formula_moiety 'C52 H45 Ag2 As6 Fe Mo6 O12 P5, 2(C H2 Cl2), Al C16 F35.675 O4, Al C16 F36 O4, 0.325(F)'
_chemical_formula_sum 'C86 H49 Ag2 Al2 As6 Cl4 F72 Fe Mo6 O20 P5'
_chemical_formula_weight 4417.61
_space_group_crystal_system monoclinic
_space_group_IT_number 14
_space_group_name_Hall '-P 2yn'
_space_group_name_H-M_alt 'P 1 21/n 1'
_atom_sites_solution_hydrogens geom
_atom_sites_solution_primary dual
_audit_creation_date 2023-06-02
_audit_creation_method
;
Olex2 1.5-alpha
(compiled 2023.03.06 svn.rbb2c1857 for OlexSys, GUI svn.r6748)
;
_audit_update_record
;
2025-06-22 deposited with the CCDC.	2025-10-27 downloaded from the CCDC.
;
_cell_angle_alpha 90
_cell_angle_beta 92.9040(10)
_cell_angle_gamma 90
_cell_formula_units_Z 4
_cell_length_a 19.0953(2)
_cell_length_b 21.5012(2)
_cell_length_c 31.8903(4)
_cell_measurement_reflns_used 72539
_cell_measurement_temperature 123.00(10)
_cell_measurement_theta_max 74.5860
_cell_measurement_theta_min 2.4890
_cell_volume 13076.4(2)
_computing_cell_refinement 'CrysAlisPro 1.171.41.123a (Rigaku OD, 2022)'
_computing_data_collection 'CrysAlisPro 1.171.41.123a (Rigaku OD, 2022)'
_computing_data_reduction 'CrysAlisPro 1.171.41.123a (Rigaku OD, 2022)'
_computing_molecular_graphics 'Olex2 1.5-alpha (Dolomanov et al., 2009)'
_computing_publication_material 'Olex2 1.5-alpha (Dolomanov et al., 2009)'
_computing_structure_refinement 'SHELXL 2018/3 (Sheldrick, 2015)'
_computing_structure_solution 'SHELXT 2018/2 (Sheldrick, 2018)'
_diffrn_ambient_environment N~2~
_diffrn_ambient_temperature 123.00(10)
_diffrn_detector 'Hybrid Pixel Array Detector'
_diffrn_detector_area_resol_mean 10.0000
_diffrn_detector_type 'HyPix-Arc 150'
_diffrn_measured_fraction_theta_full 0.999
_diffrn_measured_fraction_theta_max 0.979
_diffrn_measurement_details
;
List of Runs (angles in degrees, time in seconds):

  # Type    Start    End  Width  t~exp~   \w     \q     \k     \f   Frames
#--------------------------------------------------------------------------
  1  \w     43.00  79.00   0.30    2.00    --   40.00  73.00 118.00  120
  2  \w     51.00  87.00   0.30    2.00    --   44.00  63.00 159.62  120
  3  \w     11.00  38.90   0.30    2.00    --   60.79 -30.00 -30.00   93
  4  \w   -110.00 -74.00   0.30    2.00    --  -64.00 -52.00 179.42  120
  5  \w   -119.00 -80.00   0.30    2.00    --  -72.00 -47.00 -50.97  130
  6  \w   -119.00 -81.80   0.30    2.00    --  -72.00 -44.00  29.45  124
  7  \w     35.00  84.20   0.30    2.00    --   74.37 -95.00  30.00  164
  8  \w   -114.00 -36.00   0.30    2.00    --  -75.08   0.00  30.00  260
  9  \w     39.00  88.20   0.30    2.00    --   78.43 -95.00 -90.00  164
 10  \w   -120.00 -84.00   0.30    2.00    --  -80.00 -71.00  94.72  120
 11  \w     40.00  80.20   0.30    2.00    --   82.00  -4.00 119.90  134
 12  \w     90.00 126.00   0.30    2.00    --   82.00  56.00 177.40  120
 13  \w     90.00 126.00   0.30    2.00    --   82.00  56.00 -48.36  120
 14  \w     44.00 123.20   0.30    2.00    --   82.00   3.00-153.90  264
 15  \w     64.00 130.00   0.30    2.00    --   82.00  23.00 -63.82  220
 16  \w     52.00 130.00   0.30    2.00    --   82.00  20.00  93.99  260
 17  \w     36.00 108.90   0.30    2.00    --   82.00-119.00 169.53  243
 18  \w     41.00  95.00   0.30    2.00    --   82.00-100.00 173.69  180
 19  \w     39.00  99.00   0.30    2.00    --   82.00-105.00  64.33  200
 20  \w     38.00 117.20   0.30    2.00    --   82.00-134.00 135.32  264
 21  \w     15.00  39.90   0.30    2.00    --   24.00  92.00 -10.63   83
 22  \w     48.00  82.20   0.30    2.00    --   44.00  72.00-118.03  114
 23  \w     11.00  38.90   0.30    2.00    --   60.79 -30.00   0.00   93
 24  \w   -115.00 -77.80   0.30    2.00    --  -68.00 -48.00 -12.01  124
 25  \w    -68.00 -38.00   0.30    2.00    --  -80.00  61.00-108.45  100
 26  \w     40.00  80.20   0.30    2.00    --   82.00  -4.00  70.73  134
 27  \w     38.00  71.00   0.30    2.00    --   82.00 -60.00 -88.77  110
;
_diffrn_measurement_device 'four-circle diffractometer'
_diffrn_measurement_device_type 'XtaLAB Synergy R, DW system, HyPix-Arc 150'
_diffrn_measurement_method '\w scans'
_diffrn_orient_matrix_type 'CrysAlisPro convention (1999,Acta A55,543-557)'
_diffrn_orient_matrix_UB_11 0.0725233000
_diffrn_orient_matrix_UB_12 0.0042022000
_diffrn_orient_matrix_UB_13 0.0233192000
_diffrn_orient_matrix_UB_21 0.0210761000
_diffrn_orient_matrix_UB_22 -0.0622995000
_diffrn_orient_matrix_UB_23 -0.0196084000
_diffrn_orient_matrix_UB_31 0.0287326000
_diffrn_orient_matrix_UB_32 0.0351588000
_diffrn_orient_matrix_UB_33 -0.0375431000
_diffrn_radiation_monochromator mirror
_diffrn_radiation_probe x-ray
_diffrn_radiation_type 'Cu K\a'
_diffrn_radiation_wavelength 1.54184
_diffrn_reflns_av_R_equivalents 0.0797
_diffrn_reflns_av_unetI/netI 0.0414
_diffrn_reflns_Laue_measured_fraction_full 0.999
_diffrn_reflns_Laue_measured_fraction_max 0.979
_diffrn_reflns_limit_h_max 23
_diffrn_reflns_limit_h_min -23
_diffrn_reflns_limit_k_max 26
_diffrn_reflns_limit_k_min -26
_diffrn_reflns_limit_l_max 37
_diffrn_reflns_limit_l_min -40
_diffrn_reflns_number 137288
_diffrn_reflns_point_group_measured_fraction_full 0.999
_diffrn_reflns_point_group_measured_fraction_max 0.979
_diffrn_reflns_theta_full 67.684
_diffrn_reflns_theta_max 75.633
_diffrn_reflns_theta_min 2.479
_diffrn_source 'Rotating-anode X-ray tube'
_diffrn_source_type 'Rigaku (Cu) X-ray Source'
_exptl_absorpt_coefficient_mu 12.427
_exptl_absorpt_correction_T_max 0.554
_exptl_absorpt_correction_T_min 0.303
_exptl_absorpt_correction_type gaussian
_exptl_absorpt_process_details
;
CrysAlisPro 1.171.41.123a (Rigaku Oxford Diffraction, 2022)
Numerical absorption correction based on gaussian integration over
a multifaceted crystal model
Empirical absorption correction using spherical harmonics,
implemented in SCALE3 ABSPACK scaling algorithm.
;
_exptl_crystal_colour 'clear red'
_exptl_crystal_density_diffrn 2.244
_exptl_crystal_description block
_exptl_crystal_F_000 8448
_exptl_crystal_size_max 0.14
_exptl_crystal_size_mid 0.13
_exptl_crystal_size_min 0.09
_refine_diff_density_max 2.164
_refine_diff_density_min -1.493
_refine_diff_density_rms 0.229
_refine_ls_extinction_method none
_refine_ls_goodness_of_fit_ref 1.076
_refine_ls_hydrogen_treatment constr
_refine_ls_matrix_type full
_refine_ls_number_parameters 2060
_refine_ls_number_reflns 26563
_refine_ls_number_restraints 1005
_refine_ls_restrained_S_all 1.101
_refine_ls_R_factor_all 0.0869
_refine_ls_R_factor_gt 0.0797
_refine_ls_shift/su_max 0.001
_refine_ls_shift/su_mean 0.000
_refine_ls_structure_factor_coef Fsqd
_refine_ls_weighting_details 'w=1/[\s^2^(Fo^2^)+(0.1650P)^2^+45.1632P] where P=(Fo^2^+2Fc^2^)/3'
_refine_ls_weighting_scheme calc
_refine_ls_wR_factor_gt 0.2385
_refine_ls_wR_factor_ref 0.2451
_reflns_Friedel_coverage 0.000
_reflns_number_gt 22275
_reflns_number_total 26563
_reflns_threshold_expression 'I > 2\s(I)'
_cod_data_source_file d5sc07723k2.cif
_cod_data_source_block bm354_cr
_cod_database_code 1576221
_shelx_shelxl_version_number 2018/3
_chemical_oxdiff_formula 'C86  H49  Ag2  Al2  As6  Cl4  F72  Fe  Mo6  O20  P5  '
_shelx_space_group_comment
;
The symmetry employed for this shelxl refinement is uniquely defined
by the following loop, which should always be used as a source of
symmetry information in preference to the above space-group names.
They are only intended as comments.
;
_shelx_estimated_absorpt_t_max 0.401
_shelx_estimated_absorpt_t_min 0.275
_olex2_refinement_description
;
1. Fixed Uiso
 At 1.2 times of:
  All C(H) groups, All C(H,H) groups
 At 1.5 times of:
  All C(H,H,H) groups
2. Restrained distances
 F44-C65 = F48-C65 = F14-C65
 1.33 with sigma of 0.02
 C47-C3 = C47-C19 = C7-C47
 1.53 with sigma of 0.02
 F15-C7 = F13-C7 = F18-C7 = F4-C3 = F2-C3 = F3-C3 = F5-C19 = F9-C19 = F1-C19
 1.33 with sigma of 0.02
 F83-C54 = F10-C54 = F80-C54 = F44-C65 = F14-C65 = F48-C65 = F22-C66 = F19-C66
 = F7-C66
 1.33 with sigma of 0.02
 C54-C18 = C65-C18 = C66-C18
 1.53 with sigma of 0.02
 F68A-C2
 1.33 with sigma of 0.02
 F68-C108
 1.33 with sigma of 0.02
 F60A-C1 = F69A-C1 = F60-C1
 1.33 with sigma of 0.02
 F63-C112 = F17-C112 = F53-C112
 1.33 with sigma of 0.02
 F107-C106 = F24-C106 = F59-C106
 1.33 with sigma of 0.02
 F41-C140 = F30-C140 = F98-C140
 1.33 with sigma of 0.02
 C91-C120
 1.53 with sigma of 0.02
 F83A-C54A = F80A-C54A = F10A-C54A
 1.33 with sigma of 0.02
 C55-C140
 1.53 with sigma of 0.02
 F32A-C71A = F6A-C71A = F36A-C71A
 1.33 with sigma of 0.02
 F44-F48
 2.2 with sigma of 0.04
 F48-F14
 2.2 with sigma of 0.04
 C3-C19
 2.55 with sigma of 0.04
 C19-C7
 2.55 with sigma of 0.04
 C7-C3
 2.55 with sigma of 0.04
 F13-F15
 2.2 with sigma of 0.04
 F15-F18
 2.2 with sigma of 0.04
 F18-F13
 2.2 with sigma of 0.04
 F4-F2
 2.2 with sigma of 0.04
 F2-F3
 2.2 with sigma of 0.04
 F3-F4
 2.2 with sigma of 0.04
 F9-F5
 2.2 with sigma of 0.04
 F5-F1
 2.2 with sigma of 0.04
 F1-F9
 2.2 with sigma of 0.04
 C54-C65
 2.55 with sigma of 0.04
 C65-C66
 2.55 with sigma of 0.04
 C66-C54
 2.55 with sigma of 0.04
 F14-F44
 2.2 with sigma of 0.04
 F10-F83
 2.2 with sigma of 0.04
 F83-F80
 2.2 with sigma of 0.04
 F80-F10
 2.2 with sigma of 0.04
 F60-F60A
 2.2 with sigma of 0.04
 F60-F69A
 2.2 with sigma of 0.04
 F69A-F60A
 2.2 with sigma of 0.04
 F53-F63
 2.2 with sigma of 0.04
 F53-F17
 2.2 with sigma of 0.04
 F17-F63
 2.2 with sigma of 0.04
 F107-F59
 2.2 with sigma of 0.04
 F59-F24
 2.2 with sigma of 0.04
 F24-F107
 2.2 with sigma of 0.04
 F41-F30
 2.2 with sigma of 0.04
 F30-F98
 2.2 with sigma of 0.04
 F98-F41
 2.2 with sigma of 0.04
 F80A-F83A
 2.2 with sigma of 0.04
 F83A-F10A
 2.2 with sigma of 0.04
 F10A-F80A
 2.2 with sigma of 0.04
 F6A-F32A
 2.2 with sigma of 0.04
 F32A-F36A
 2.2 with sigma of 0.04
 F36A-F6A
 2.2 with sigma of 0.04
 F80-F83 \\sim F80A-F83A
 with sigma of 0.04
3. Uiso/Uaniso restraints and constraints
O3 \\sim F7 \\sim F10 \\sim F14 \\sim C18 \\sim F19 \\sim F22 \\sim F39 \\sim
F44 \\sim F48 \\sim C54 \\sim C65 \\sim C66 \\sim F80 \\sim F83 \\sim O3A \\sim
F7A \\sim F10A \\sim F14A \\sim F19A \\sim F22A \\sim F44A \\sim F48A \\sim
C54A \\sim C65A \\sim C66A \\sim F80A \\sim F83A: within 1.7A with sigma of
0.01 and sigma for terminal atoms of 0.02 within 1.7A
F6 \\sim F21 \\sim F32 \\sim C34 \\sim F36 \\sim F43 \\sim F60 \\sim F68 \\sim
F69 \\sim C71 \\sim F85 \\sim C100 \\sim C108 \\sim F6A \\sim F21A \\sim F32A
\\sim F36A \\sim F60A \\sim F68A \\sim F69A \\sim C71A \\sim F85A \\sim C1
\\sim C2: within 1.7A with sigma of 0.01 and sigma for terminal atoms of 0.02
within 1.7A
F16 \\sim F17 \\sim F20 \\sim F30 \\sim F33 \\sim F41 \\sim F53 \\sim C55 \\sim
F63 \\sim F98 \\sim C112 \\sim C115 \\sim C140: within 1.7A with sigma of 0.01
and sigma for terminal atoms of 0.02 within 1.7A
F52 \\sim F56 \\sim F70 \\sim F73 \\sim F86 \\sim F88 \\sim C91 \\sim C94 \\sim
F96 \\sim F101 \\sim C110 \\sim C120 \\sim F42: within 1.7A with sigma of 0.01
and sigma for terminal atoms of 0.02 within 1.7A
C47 \\sim F3 \\sim F4 \\sim F5 \\sim F13 \\sim F9 \\sim F1 \\sim F2 \\sim F15
\\sim C3 \\sim F18 \\sim C7 \\sim C19: within 1.7A with sigma of 0.01 and sigma
for terminal atoms of 0.02 within 1.7A
F39 \\sim C50 \\sim F51 \\sim F59 \\sim F61 \\sim F64 \\sim F95 \\sim F105
\\sim C106 \\sim F107 \\sim C113 \\sim C124 \\sim F24: within 1.7A with sigma
of 0.01 and sigma for terminal atoms of 0.02 within 1.7A
4. Others
 Sof(F14)=Sof(F44)=Sof(F48)=Sof(C65)=Sof(O3A)=Sof(F7A)=Sof(F10A)=Sof(F19A)=
 Sof(F22A)=Sof(C54A)=Sof(C66A)=Sof(F80A)=Sof(F83A)=1-FVAR(1)
 Sof(O3)=Sof(F7)=Sof(F10)=Sof(F19)=Sof(F22)=Sof(C54)=Sof(C66)=Sof(F80)=
 Sof(F83)=Sof(F14A)=Sof(F44A)=Sof(F48A)=Sof(C65A)=FVAR(1)
 Sof(F6A)=Sof(F21A)=Sof(F32A)=Sof(F36A)=Sof(F60A)=Sof(F68A)=Sof(F69A)=
 Sof(C71A)=Sof(F85A)=Sof(C1)=Sof(C2)=1-FVAR(2)
 Sof(F6)=Sof(F21)=Sof(F32)=Sof(F36)=Sof(F43)=Sof(F68)=Sof(F69)=Sof(C71)=
 Sof(F85)=Sof(C100)=Sof(C108)=FVAR(2)
5.a Secondary CH2 refined with riding coordinates:
 C04T(H04E,H04F), C05G(H05A,H05B)
5.b Aromatic/amide H refined with riding coordinates:
 C025(H025), C02A(H02A), C02M(H02M), C02P(H02P), C02R(H02R), C02S(H02S),
 C02T(H02T), C02U(H02U), C02Y(H02Y), C02Z(H02Z), C032(H032), C034(H034),
 C038(H038), C039(H039), C03A(H03D), C03F(H03F), C03G(H03G), C03I(H03I),
 C03J(H03J), C03M(H03M), C03N(H03N), C03P(H03P), C03R(H03R), C03W(H03W),
 C03X(H03X), C041(H041), C043(H043), C04A(H04D), C04G(H04G), C04K(H04K)
5.c Idealised Me refined as rotating group:
 C01Y(H01A,H01B,H01C), C02F(H02B,H02C,H02D), C02W(H02E,H02F,H02G), C030(H03A,
 H03B,H03C), C045(H04A,H04B,H04C)
;
_olex2_submission_special_instructions 'No special instructions were received'
_oxdiff_exptl_absorpt_empirical_details
;
Empirical correction (ABSPACK) includes:
- Absorption correction using spherical harmonics
- Frame scaling
;
_oxdiff_exptl_absorpt_empirical_full_max 2.237
_oxdiff_exptl_absorpt_empirical_full_min 0.557

loop_
_space_group_symop_operation_xyz
'x, y, z'
'-x+1/2, y+1/2, -z+1/2'
'-x, -y, -z'
'x-1/2, -y-1/2, z-1/2'

loop_
_atom_site_label
_atom_site_type_symbol
_atom_site_fract_x
_atom_site_fract_y
_atom_site_fract_z
_atom_site_U_iso_or_equiv
_atom_site_adp_type
_atom_site_occupancy
_atom_site_site_symmetry_order
_atom_site_calc_flag
_atom_site_refinement_flags_posn
_atom_site_refinement_flags_adp
_atom_site_refinement_flags_occupancy
_atom_site_disorder_assembly
_atom_site_disorder_group
Ag01 Ag 0.20980(3) 0.84606(3) 0.23159(2) 0.04337(15) Uani 1 1 d . . . . .
Ag02 Ag 0.27931(3) 0.72942(3) 0.25139(2) 0.04384(15) Uani 1 1 d . . . . .
Mo03 Mo 0.28666(3) 0.85285(3) 0.37824(2) 0.03749(15) Uani 1 1 d . . . . .
Mo04 Mo 0.13180(3) 0.82016(3) 0.36526(2) 0.03899(15) Uani 1 1 d . . . . .
Mo05 Mo 0.42739(4) 0.77685(3) 0.15006(2) 0.04604(17) Uani 1 1 d . . . . .
Mo06 Mo 0.45735(3) 0.87473(3) 0.21818(2) 0.04492(17) Uani 1 1 d . . . . .
Mo07 Mo 0.11207(4) 0.71902(3) 0.12342(2) 0.04503(17) Uani 1 1 d . . . . .
Mo08 Mo 0.03626(4) 0.68283(3) 0.20282(2) 0.04528(17) Uani 1 1 d . . . . .
As09 As 0.22906(5) 0.77575(4) 0.32216(3) 0.0419(2) Uani 1 1 d . . . . .
As0A As 0.33368(5) 0.83428(5) 0.18939(3) 0.0464(2) Uani 1 1 d . . . . .
As0B As 0.40629(6) 0.76680(5) 0.23105(3) 0.0488(2) Uani 1 1 d . . . . .
As0C As 0.20884(5) 0.88347(4) 0.31384(3) 0.0463(2) Uani 1 1 d . . . . .
As0D As 0.10264(6) 0.78464(5) 0.19275(3) 0.0527(3) Uani 1 1 d . . . . .
As0E As 0.17296(6) 0.69462(6) 0.19449(3) 0.0588(3) Uani 1 1 d . . . . .
Fe0F Fe 0.35734(6) 0.54497(5) 0.31420(4) 0.0352(3) Uani 1 1 d . . . . .
P0G P 0.21164(12) 0.96310(9) 0.21239(7) 0.0452(5) Uani 1 1 d . . . . .
P0H P 0.28653(11) 0.61653(9) 0.27706(7) 0.0425(4) Uani 1 1 d . . . . .
P0I P 0.25771(12) 0.59738(10) 0.33881(7) 0.0463(5) Uani 1 1 d . . . . .
P0J P 0.30738(13) 0.53430(10) 0.24422(7) 0.0470(5) Uani 1 1 d . . . . .
P0K P 0.25969(12) 0.49956(11) 0.34560(7) 0.0465(5) Uani 1 1 d . . . . .
Cl0N Cl 0.46159(18) 0.7494(2) 0.47461(15) 0.1053(12) Uani 1 1 d . . . . .
Cl0O Cl 0.3569(2) 0.7605(2) 0.53506(13) 0.1025(12) Uani 1 1 d . . . . .
Cl0P Cl 0.6433(3) 0.6837(2) 0.29458(16) 0.1174(14) Uani 1 1 d . . . . .
Cl00 Cl 0.7410(4) 0.7238(4) 0.2330(2) 0.176(3) Uani 1 1 d . . . . .
O00S O 0.4208(3) 0.8219(3) 0.3305(2) 0.0539(15) Uani 1 1 d . . . . .
O00U O 0.0285(3) 0.8253(3) 0.2857(2) 0.0565(16) Uani 1 1 d . . . . .
O00V O 0.3570(4) 0.9387(3) 0.2792(2) 0.0546(15) Uani 1 1 d . . . . .
O00X O 0.3062(4) 0.7200(3) 0.4184(2) 0.0528(15) Uani 1 1 d . . . . .
O010 O 0.4105(4) 0.9758(4) 0.1506(3) 0.0662(18) Uani 1 1 d . . . . .
O013 O -0.0131(4) 0.8091(4) 0.1006(3) 0.073(2) Uani 1 1 d . . . . .
O015 O 0.2146(4) 0.8279(4) 0.1085(2) 0.069(2) Uani 1 1 d . . . . .
O016 O 0.0944(5) 0.9605(3) 0.3791(3) 0.076(2) Uani 1 1 d . . . . .
O017 O 0.0955(4) 0.6621(4) 0.2948(2) 0.0663(18) Uani 1 1 d . . . . .
O01B O 0.3347(5) 0.6566(4) 0.1478(3) 0.084(3) Uani 1 1 d . . . . .
C01F C 0.0686(4) 0.8241(4) 0.3139(3) 0.0466(19) Uani 1 1 d . . . . .
C01G C 0.4349(4) 0.4994(4) 0.3506(3) 0.0463(18) Uani 1 1 d . . . . .
C01H C 0.4255(4) 0.5597(4) 0.3670(3) 0.0450(18) Uani 1 1 d . . . . .
C01J C 0.3914(5) 0.9141(4) 0.2568(3) 0.0481(19) Uani 1 1 d . . . . .
C01K C 0.4590(4) 0.5690(4) 0.2991(3) 0.0482(19) Uani 1 1 d . . . . .
C01L C 0.4555(4) 0.5041(4) 0.3090(3) 0.0476(19) Uani 1 1 d . . . . .
C01Q C 0.2968(4) 0.7684(4) 0.4030(3) 0.0411(16) Uani 1 1 d . . . . .
O01R O 0.5508(5) 0.6979(4) 0.1916(3) 0.077(2) Uani 1 1 d . . . . .
C01W C 0.4408(4) 0.6021(4) 0.3351(3) 0.0465(18) Uani 1 1 d . . . . .
C01Y C 0.4269(5) 0.4384(4) 0.3756(3) 0.052(2) Uani 1 1 d . . . . .
H01A H 0.419463 0.448246 0.405021 0.078 Uiso 1 1 calc R U . . .
H01B H 0.469586 0.413440 0.373844 0.078 Uiso 1 1 calc R U . . .
H01C H 0.386677 0.414962 0.363650 0.078 Uiso 1 1 calc R U . . .
C020 C 0.4254(5) 0.9371(4) 0.1751(3) 0.051(2) Uani 1 1 d . . . . .
O022 O 0.0802(7) 0.5468(4) 0.1839(3) 0.098(3) Uani 1 1 d . . . . .
C024 C 0.3694(5) 0.8323(4) 0.3463(3) 0.0444(18) Uani 1 1 d . . . . .
C025 C 0.1448(5) 0.7703(5) 0.4311(3) 0.053(2) Uani 1 1 d . . . . .
H025 H 0.185609 0.773615 0.449349 0.064 Uiso 1 1 calc R U . . .
C026 C 0.1780(5) 0.7899(4) 0.1145(3) 0.0487(19) Uani 1 1 d . . . . .
C027 C 0.1103(5) 0.9112(5) 0.3738(3) 0.054(2) Uani 1 1 d . . . . .
C02A C 0.3454(5) 0.9451(4) 0.3926(3) 0.053(2) Uani 1 1 d . . . . .
H02A H 0.374196 0.963621 0.372578 0.064 Uiso 1 1 calc R U . . .
C02C C 0.5049(6) 0.7263(5) 0.1779(3) 0.059(2) Uani 1 1 d . . . . .
C02F C 0.4418(6) 0.6726(4) 0.3391(4) 0.060(2) Uani 1 1 d . . . . .
H02B H 0.428242 0.684410 0.367260 0.090 Uiso 1 1 calc R U . . .
H02C H 0.408774 0.690704 0.318040 0.090 Uiso 1 1 calc R U . . .
H02D H 0.489191 0.687968 0.334699 0.090 Uiso 1 1 calc R U . . .
C02I C 0.0776(5) 0.6714(5) 0.2608(3) 0.052(2) Uani 1 1 d . . . . .
C02M C 0.4541(6) 0.7507(6) 0.0831(3) 0.062(3) Uani 1 1 d . . . . .
H02M H 0.461313 0.708383 0.075929 0.074 Uiso 1 1 calc R U . . .
C02P C 0.3663(5) 0.8996(5) 0.4233(3) 0.054(2) Uani 1 1 d . . . . .
H02P H 0.411936 0.882283 0.427133 0.065 Uiso 1 1 calc R U . . .
C02Q C 0.0341(6) 0.7765(4) 0.1110(3) 0.055(2) Uani 1 1 d . . . . .
C02R C 0.0657(5) 0.7348(5) 0.3809(3) 0.059(2) Uani 1 1 d . . . . .
H02R H 0.043662 0.710448 0.359208 0.071 Uiso 1 1 calc R U . . .
C02S C 0.0372(5) 0.7889(5) 0.3997(3) 0.058(2) Uani 1 1 d . . . . .
H02S H -0.007326 0.806841 0.392633 0.070 Uiso 1 1 calc R U . . .
C02T C 0.5420(6) 0.9394(6) 0.2452(4) 0.074(3) Uani 1 1 d . . . . .
H02T H 0.530025 0.981587 0.249875 0.089 Uiso 1 1 calc R U . . .
C02U C 0.0863(5) 0.8109(5) 0.4304(3) 0.054(2) Uani 1 1 d . . . . .
H02U H 0.081276 0.846517 0.447599 0.065 Uiso 1 1 calc R U . . .
C02W C 0.4744(5) 0.4512(5) 0.2799(3) 0.057(2) Uani 1 1 d . . . . .
H02E H 0.524948 0.443256 0.282883 0.086 Uiso 1 1 calc R U . . .
H02F H 0.461544 0.462580 0.250779 0.086 Uiso 1 1 calc R U . . .
H02G H 0.448859 0.413531 0.287369 0.086 Uiso 1 1 calc R U . . .
C02Y C 0.5069(6) 0.7938(6) 0.0979(3) 0.063(3) Uani 1 1 d . . . . .
H02Y H 0.555243 0.784926 0.103237 0.076 Uiso 1 1 calc R U . . .
C02Z C 0.3086(5) 0.8845(4) 0.4469(3) 0.051(2) Uani 1 1 d . . . . .
H02Z H 0.308317 0.855690 0.469514 0.061 Uiso 1 1 calc R U . . .
C030 C 0.4059(6) 0.5752(5) 0.4108(3) 0.062(2) Uani 1 1 d . . . . .
H03A H 0.379709 0.540473 0.422220 0.092 Uiso 1 1 calc R U . . .
H03B H 0.376712 0.612699 0.410142 0.092 Uiso 1 1 calc R U . . .
H03C H 0.448539 0.582596 0.428488 0.092 Uiso 1 1 calc R U . . .
C032 C -0.0684(6) 0.6512(5) 0.2270(4) 0.065(3) Uani 1 1 d . . . . .
H032 H -0.068569 0.619202 0.247549 0.078 Uiso 1 1 calc R U . . .
C034 C 0.1324(6) 0.7241(4) 0.4003(3) 0.057(2) Uani 1 1 d . . . . .
H034 H 0.163580 0.691510 0.393830 0.068 Uiso 1 1 calc R U . . .
C038 C 0.0604(6) 0.6660(5) 0.0660(3) 0.063(3) Uani 1 1 d . . . . .
H038 H 0.013056 0.673795 0.057030 0.076 Uiso 1 1 calc R U . . .
C039 C 0.4021(7) 0.8447(6) 0.0937(3) 0.065(3) Uani 1 1 d . . . . .
H039 H 0.368083 0.876669 0.095561 0.078 Uiso 1 1 calc R U . . .
C03A C 0.5370(6) 0.8887(7) 0.2741(4) 0.073(3) Uani 1 1 d . . . . .
H03D H 0.522256 0.891625 0.302056 0.087 Uiso 1 1 calc R U . . .
C03B C 0.3687(6) 0.7012(5) 0.1499(3) 0.062(3) Uani 1 1 d . . . . .
C03E C 0.0691(6) 0.5969(5) 0.1907(3) 0.062(3) Uani 1 1 d . . . . .
C03F C 0.2513(5) 0.9199(5) 0.4311(3) 0.057(2) Uani 1 1 d . . . . .
H03F H 0.205332 0.918921 0.441141 0.069 Uiso 1 1 calc R U . . .
C03G C 0.0830(6) 0.6196(5) 0.0954(3) 0.062(3) Uani 1 1 d . . . . .
H03G H 0.053949 0.590505 0.108716 0.074 Uiso 1 1 calc R U . . .
C03I C -0.0627(6) 0.7138(6) 0.2351(4) 0.066(3) Uani 1 1 d . . . . .
H03I H -0.058003 0.732858 0.261992 0.079 Uiso 1 1 calc R U . . .
C03J C 0.5574(6) 0.8352(7) 0.2544(5) 0.079(4) Uani 1 1 d . . . . .
H03J H 0.558311 0.794663 0.266195 0.095 Uiso 1 1 calc R U . . .
C03M C 0.3889(7) 0.7830(6) 0.0810(3) 0.069(3) Uani 1 1 d . . . . .
H03M H 0.344543 0.765910 0.072609 0.083 Uiso 1 1 calc R U . . .
C03N C 0.5765(5) 0.8510(7) 0.2137(4) 0.072(3) Uani 1 1 d . . . . .
H03N H 0.592572 0.822779 0.193384 0.086 Uiso 1 1 calc R U . . .
C03P C 0.1553(7) 0.6245(5) 0.1011(4) 0.071(3) Uani 1 1 d . . . . .
H03P H 0.183868 0.599559 0.119649 0.085 Uiso 1 1 calc R U . . .
C03R C 0.5681(5) 0.9140(6) 0.2083(4) 0.066(3) Uani 1 1 d . . . . .
H03R H 0.578217 0.936702 0.183736 0.080 Uiso 1 1 calc R U . . .
C03W C 0.2735(5) 0.9574(4) 0.3976(3) 0.052(2) Uani 1 1 d . . . . .
H03W H 0.245038 0.985699 0.381401 0.063 Uiso 1 1 calc R U . . .
C03X C 0.4746(6) 0.8507(5) 0.1031(3) 0.060(2) Uani 1 1 d . . . . .
H03X H 0.497759 0.888050 0.111627 0.072 Uiso 1 1 calc R U . . .
C041 C 0.1177(9) 0.6978(5) 0.0526(3) 0.078(4) Uani 1 1 d . . . . .
H041 H 0.117430 0.730498 0.032509 0.093 Uiso 1 1 calc R U . . .
C043 C -0.0739(6) 0.6425(6) 0.1842(4) 0.069(3) Uani 1 1 d . . . . .
H043 H -0.078824 0.603456 0.170473 0.083 Uiso 1 1 calc R U . . .
C045 C 0.4825(6) 0.5947(5) 0.2584(4) 0.065(3) Uani 1 1 d . . . . .
H04A H 0.531640 0.607613 0.261933 0.098 Uiso 1 1 calc R U . . .
H04B H 0.453398 0.630634 0.250173 0.098 Uiso 1 1 calc R U . . .
H04C H 0.477751 0.562625 0.236640 0.098 Uiso 1 1 calc R U . . .
C04A C 0.1796(8) 0.6709(7) 0.0757(4) 0.083(4) Uani 1 1 d . . . . .
H04D H 0.227023 0.683302 0.073545 0.100 Uiso 1 1 calc R U . . .
C04G C -0.0650(6) 0.7443(6) 0.1959(5) 0.081(4) Uani 1 1 d . . . . .
H04G H -0.062747 0.787979 0.191583 0.098 Uiso 1 1 calc R U . . .
C04K C -0.0712(6) 0.6990(7) 0.1645(4) 0.076(3) Uani 1 1 d . . . . .
H04K H -0.073150 0.705992 0.135099 0.091 Uiso 1 1 calc R U . . .
C04T C 0.4048(8) 0.7083(6) 0.5055(4) 0.083(4) Uani 1 1 d . . . . .
H04E H 0.432040 0.679860 0.524578 0.099 Uiso 1 1 calc R U . . .
H04F H 0.372347 0.682903 0.487388 0.099 Uiso 1 1 calc R U . . .
C05G C 0.6928(11) 0.6611(10) 0.2564(6) 0.116(6) Uani 1 1 d . . . . .
H05A H 0.662604 0.640909 0.234171 0.140 Uiso 1 1 calc R U . . .
H05B H 0.726613 0.629580 0.267557 0.140 Uiso 1 1 calc R U . . .
Al1 Al 0.27485(12) 0.52776(12) -0.08566(7) 0.0415(5) Uani 1 1 d . . . . .
Al2 Al 0.77030(12) 0.52308(13) 0.43107(8) 0.0443(5) Uani 1 1 d . . . . .
O3 O 0.3161(19) 0.5500(11) -0.0383(9) 0.052(3) Uani 0.594(9) 1 d . U P A 1
O4 O 0.1861(3) 0.5382(4) -0.0844(2) 0.0602(17) Uani 1 1 d . . . . .
O5 O 0.7418(5) 0.4640(4) 0.3992(2) 0.071(2) Uani 1 1 d . . . . .
F6 F 0.0810(5) 0.5087(6) -0.1375(3) 0.074(3) Uani 0.675(7) 1 d . U P B 1
F7 F 0.2995(13) 0.5751(9) 0.0448(8) 0.074(4) Uani 0.594(9) 1 d D U P A 1
C8 C 0.8323(5) 0.4428(5) 0.4982(3) 0.056(2) Uani 1 1 d . . . . .
O9 O 0.8197(4) 0.4912(4) 0.4720(2) 0.0623(17) Uani 1 1 d . . . . .
F10 F 0.3465(11) 0.6849(10) -0.0538(6) 0.093(4) Uani 0.594(9) 1 d D U P A 1
F11 F 0.9003(7) 0.5141(5) 0.5392(3) 0.135(4) Uani 1 1 d . . . . .
F12 F 0.8802(5) 0.4254(5) 0.5677(3) 0.107(3) Uani 1 1 d . . . . .
O13 O 0.8181(4) 0.5778(5) 0.4064(3) 0.083(3) Uani 1 1 d . . . . .
F14 F 0.430(2) 0.6090(16) -0.0720(10) 0.079(6) Uani 0.406(9) 1 d D U P A 2
O15 O 0.3049(4) 0.5665(5) -0.1279(2) 0.084(3) Uani 1 1 d . . . . .
F16 F 0.7034(5) 0.5488(5) 0.3417(3) 0.116(3) Uani 1 1 d . U . . .
F17 F 0.6231(5) 0.4099(6) 0.4140(3) 0.118(3) Uani 1 1 d D U . . .
C18 C 0.3606(6) 0.5902(5) -0.0175(3) 0.0634(18) Uani 1 1 d D U . . .
F19 F 0.4135(8) 0.5910(8) 0.0530(5) 0.075(4) Uani 0.594(9) 1 d D U P A 1
F20 F 0.6543(7) 0.4814(6) 0.3004(3) 0.157(5) Uani 1 1 d . U . . .
F21 F 0.1470(9) 0.5565(9) 0.0016(5) 0.105(4) Uani 0.675(7) 1 d . U P B 1
F22 F 0.3682(11) 0.5043(12) 0.0295(10) 0.092(5) Uani 0.594(9) 1 d D U P A 1
F23 F 0.7712(5) 0.3669(6) 0.5345(4) 0.149(5) Uani 1 1 d . . . . .
F24 F 0.2140(6) 0.5121(7) -0.1806(3) 0.137(4) Uani 1 1 d D U . . .
O25 O 0.6991(5) 0.5623(6) 0.4482(3) 0.103(4) Uani 1 1 d . . . . .
O26 O 0.2905(5) 0.4491(4) -0.0889(4) 0.089(3) Uani 1 1 d . . . . .
F27 F 0.9523(4) 0.4331(6) 0.4842(4) 0.131(4) Uani 1 1 d . . . . .
F28 F 0.7984(9) 0.4925(9) 0.5584(3) 0.193(8) Uani 1 1 d . . . . .
F29 F 0.7102(4) 0.4343(7) 0.4998(4) 0.135(4) Uani 1 1 d . . . . .
F30 F 0.7066(9) 0.3369(6) 0.3800(4) 0.170(5) Uani 1 1 d D U . . .
F31 F 0.8816(7) 0.3934(7) 0.4407(4) 0.158(6) Uani 1 1 d . . . . .
F32 F 0.0540(6) 0.5982(6) -0.1117(4) 0.096(3) Uani 0.675(7) 1 d . U P B 1
F33 F 0.7792(5) 0.4752(6) 0.3129(3) 0.118(3) Uani 1 1 d . U . . .
C34 C 0.1236(6) 0.5358(7) -0.0682(4) 0.079(2) Uani 1 1 d . U . . .
F35 F 0.7585(9) 0.3654(7) 0.4654(5) 0.193(9) Uani 1 1 d . . . . .
F36 F 0.0030(6) 0.5117(7) -0.0948(5) 0.091(3) Uani 0.675(7) 1 d . U P B 1
F37 F 0.8999(7) 0.3482(5) 0.5001(5) 0.145(5) Uani 1 1 d . . . . .
F38 F 0.2332(6) 0.3255(7) -0.1047(5) 0.155(5) Uani 1 1 d . . . . .
F39 F 0.3805(6) 0.6719(7) -0.1558(4) 0.141(4) Uani 1 1 d . U . . .
F41 F 0.8034(7) 0.3778(6) 0.3548(3) 0.131(4) Uani 1 1 d D U . . .
F42 F 0.6718(7) 0.6614(6) 0.4003(4) 0.142(4) Uani 1 1 d . U . . .
F43 F 0.1144(7) 0.4220(6) -0.0853(4) 0.093(3) Uani 0.675(7) 1 d . U P B 1
F44 F 0.4888(8) 0.5850(11) -0.0152(6) 0.085(4) Uani 0.406(9) 1 d D U P A 2
F45 F 0.3830(8) 0.4264(6) -0.1558(4) 0.152(5) Uani 1 1 d . . . . .
F46 F 0.4232(7) 0.4692(6) -0.0991(6) 0.178(7) Uani 1 1 d . . . . .
C47 C 0.8797(10) 0.6025(8) 0.3947(6) 0.140(4) Uani 1 1 d D U . . .
F48 F 0.4375(8) 0.5102(8) -0.0466(6) 0.082(4) Uani 0.406(9) 1 d D U P A 2
F49 F 0.2906(6) 0.3667(8) -0.0252(4) 0.164(6) Uani 1 1 d . . . . .
C50 C 0.2965(11) 0.5944(13) -0.1647(5) 0.132(4) Uani 1 1 d . U . . .
F51 F 0.3643(7) 0.6279(9) -0.2209(3) 0.181(6) Uani 1 1 d . U . . .
F52 F 0.5757(9) 0.5369(9) 0.4714(7) 0.204(6) Uani 1 1 d . U . . .
F53 F 0.5926(5) 0.3975(5) 0.3494(3) 0.119(3) Uani 1 1 d D U . . .
C54 C 0.3236(9) 0.6555(7) -0.0197(5) 0.078(3) Uani 0.594(9) 1 d D U P A 1
C55 C 0.7055(10) 0.4428(8) 0.3656(4) 0.113(3) Uani 1 1 d D U . . .
F56 F 0.5731(6) 0.6287(7) 0.4166(5) 0.163(5) Uani 1 1 d . U . . .
C58 C 0.8934(7) 0.4034(7) 0.4820(5) 0.083(4) Uani 1 1 d . . . . .
F59 F 0.2344(6) 0.5784(7) -0.2315(3) 0.144(4) Uani 1 1 d D U . . .
F60 F 0.0687(6) 0.4540(6) -0.0271(4) 0.140(3) Uani 1 1 d D U . . .
F61 F 0.1765(6) 0.6199(7) -0.1669(4) 0.169(5) Uani 1 1 d . U . . .
F62 F 0.3868(8) 0.3973(10) -0.0296(5) 0.195(8) Uani 1 1 d . . . . .
F63 F 0.5999(6) 0.4939(8) 0.3726(4) 0.165(5) Uani 1 1 d D U . . .
F64 F 0.4163(6) 0.5774(8) -0.1713(4) 0.152(4) Uani 1 1 d . U . . .
C65 C 0.4310(9) 0.5712(9) -0.0388(7) 0.072(3) Uani 0.406(9) 1 d D U P A 2
C66 C 0.3619(14) 0.5663(13) 0.0283(7) 0.072(3) Uani 0.594(9) 1 d D U P A 1
F67 F 0.4443(7) 0.3762(7) -0.1085(4) 0.142(4) Uani 1 1 d . . . . .
F68 F 0.1254(9) 0.6332(8) -0.0459(6) 0.117(4) Uani 0.675(7) 1 d D U P B 1
F69 F 0.1759(6) 0.4490(9) -0.0286(4) 0.106(4) Uani 0.675(7) 1 d . U P B 1
F70 F 0.6144(7) 0.7116(7) 0.4497(5) 0.152(4) Uani 1 1 d . U . . .
C71 C 0.0641(11) 0.5374(12) -0.1032(8) 0.083(3) Uani 0.675(7) 1 d . U P B 1
C72 C 0.3998(10) 0.4152(8) -0.1142(6) 0.098(5) Uani 1 1 d . . . . .
F73 F 0.6578(9) 0.5681(7) 0.5328(4) 0.167(5) Uani 1 1 d . U . . .
C74 C 0.8580(8) 0.4694(8) 0.5408(4) 0.087(4) Uani 1 1 d . . . . .
F80 F 0.2537(6) 0.6536(7) -0.0181(5) 0.097(4) Uani 0.594(9) 1 d D U P A 1
F82 F 0.3373(10) 0.3049(6) -0.1276(5) 0.200(8) Uani 1 1 d . . . . .
F83 F 0.3453(9) 0.6912(7) 0.0130(5) 0.097(4) Uani 0.594(9) 1 d D U P A 1
C84 C 0.7669(9) 0.4072(9) 0.5058(8) 0.127(8) Uani 1 1 d . . . . .
F85 F 0.0400(7) 0.5739(8) -0.0232(5) 0.115(4) Uani 0.675(7) 1 d . U P B 1
F86 F 0.6981(11) 0.6879(8) 0.5189(5) 0.204(6) Uani 1 1 d . U . . .
F88 F 0.7609(9) 0.6125(7) 0.5118(4) 0.182(6) Uani 1 1 d . U . . .
C91 C 0.6676(12) 0.6117(10) 0.4656(6) 0.137(4) Uani 1 1 d D U . . .
F92 F 0.2511(14) 0.3787(9) -0.1521(5) 0.265(13) Uani 1 1 d . . . . .
C94 C 0.6357(12) 0.6549(11) 0.4324(7) 0.133(4) Uani 1 1 d . U . . .
F95 F 0.2591(8) 0.6758(8) -0.1267(5) 0.171(5) Uani 1 1 d . U . . .
F96 F 0.5765(10) 0.6326(8) 0.5091(6) 0.223(7) Uani 1 1 d . U . . .
F97 F 0.3649(13) 0.3107(9) -0.0522(5) 0.236(11) Uani 1 1 d . . . . .
F98 F 0.7105(9) 0.3691(7) 0.3119(3) 0.177(5) Uani 1 1 d D U . . .
C99 C 0.3222(8) 0.3995(6) -0.0926(4) 0.081(4) Uani 1 1 d . . . . .
C100 C 0.1203(15) 0.4578(16) -0.0520(10) 0.115(4) Uani 0.675(7) 1 d . U P B 1
F101 F 0.7586(9) 0.6896(7) 0.4639(5) 0.171(5) Uani 1 1 d . U . . .
C104 C 0.3393(10) 0.3690(9) -0.0499(5) 0.101(5) Uani 1 1 d . . . . .
F105 F 0.2470(11) 0.6908(10) -0.1926(6) 0.217(7) Uani 1 1 d . U . . .
C106 C 0.2578(9) 0.5498(10) -0.1968(5) 0.141(4) Uani 1 1 d D U . . .
F107 F 0.3137(9) 0.5091(9) -0.2090(5) 0.203(6) Uani 1 1 d D U . . .
C108 C 0.1090(13) 0.5751(11) -0.0326(8) 0.103(3) Uani 0.675(7) 1 d D U P B 1
C110 C 0.7183(17) 0.6483(14) 0.4934(8) 0.157(5) Uani 1 1 d . U . . .
C112 C 0.6277(10) 0.4339(8) 0.3762(4) 0.126(4) Uani 1 1 d D U . . .
C113 C 0.3581(12) 0.6256(15) -0.1781(6) 0.148(4) Uani 1 1 d . U . . .
C115 C 0.7003(13) 0.4910(12) 0.3296(6) 0.132(4) Uani 1 1 d . U . . .
C116 C 0.2812(16) 0.3529(10) -0.1214(7) 0.143(10) Uani 1 1 d . . . . .
C120 C 0.6142(15) 0.5884(14) 0.4949(9) 0.168(5) Uani 1 1 d D U . . .
C124 C 0.2423(14) 0.6474(16) -0.1585(8) 0.157(5) Uani 1 1 d . U . . .
C140 C 0.7336(10) 0.3762(9) 0.3527(5) 0.141(4) Uani 1 1 d D U . . .
F3 F 0.9145(5) 0.6822(6) 0.3470(4) 0.142(4) Uani 1 1 d D U . . .
F4 F 0.8074(6) 0.6646(7) 0.3504(5) 0.175(5) Uani 1 1 d D U . . .
F5 F 0.9153(9) 0.5036(6) 0.3786(5) 0.182(5) Uani 1 1 d D U . . .
F13 F 0.8940(9) 0.6243(7) 0.4669(4) 0.185(6) Uani 1 1 d D U . . .
F9 F 0.9853(6) 0.5828(7) 0.3680(5) 0.163(5) Uani 1 1 d D U . . .
F1 F 0.9586(6) 0.5473(8) 0.4341(5) 0.212(7) Uani 1 1 d D U . . .
F2 F 0.8731(9) 0.5823(8) 0.3262(4) 0.196(6) Uani 1 1 d D U . . .
F15 F 0.9718(7) 0.6612(6) 0.4301(4) 0.176(6) Uani 1 1 d D U . . .
C3 C 0.8683(9) 0.6359(8) 0.3523(6) 0.160(5) Uani 1 1 d D U . . .
F18 F 0.8739(12) 0.7013(8) 0.4172(7) 0.245(7) Uani 1 1 d D U . . .
C7 C 0.9032(10) 0.6455(9) 0.4310(6) 0.168(5) Uani 1 1 d D U . . .
C19 C 0.9403(10) 0.5559(9) 0.3913(6) 0.161(5) Uani 1 1 d D U . . .
O3A O 0.313(3) 0.5623(18) -0.0433(15) 0.054(4) Uani 0.406(9) 1 d . U P A 2
F7A F 0.297(2) 0.5552(14) 0.0412(13) 0.081(6) Uani 0.406(9) 1 d . U P A 2
F10A F 0.3241(16) 0.6752(17) -0.0578(7) 0.093(6) Uani 0.406(9) 1 d D U P A 2
F14A F 0.4661(7) 0.6423(8) -0.0103(4) 0.091(4) Uani 0.594(9) 1 d . U P A 1
F19A F 0.3891(15) 0.6124(12) 0.0554(9) 0.083(5) Uani 0.406(9) 1 d . U P A 2
F22A F 0.3908(15) 0.5075(18) 0.0313(13) 0.078(5) Uani 0.406(9) 1 d . U P A 2
F44A F 0.4658(8) 0.5417(9) -0.0209(5) 0.100(4) Uani 0.594(9) 1 d . U P A 1
F48A F 0.4421(15) 0.5949(11) -0.0724(8) 0.081(5) Uani 0.594(9) 1 d . U P A 1
C54A C 0.3542(12) 0.6618(14) -0.0199(7) 0.080(3) Uani 0.406(9) 1 d D U P A 2
C65A C 0.4309(11) 0.5958(12) -0.0301(7) 0.074(3) Uani 0.594(9) 1 d . U P A 1
C66A C 0.359(3) 0.567(2) 0.0293(13) 0.073(3) Uani 0.406(9) 1 d . U P A 2
F80A F 0.3036(12) 0.6786(11) 0.0054(7) 0.098(5) Uani 0.406(9) 1 d D U P A 2
F83A F 0.4132(11) 0.6879(10) -0.0068(7) 0.100(5) Uani 0.406(9) 1 d D U P A 2
F6A F 0.0755(15) 0.4536(12) -0.0977(10) 0.110(6) Uani 0.325(7) 1 d D U P B 2
F21A F 0.1660(19) 0.5795(19) -0.0040(12) 0.105(5) Uani 0.325(7) 1 d . U P B 2
F32A F 0.0606(16) 0.5354(16) -0.1336(9) 0.105(5) Uani 0.325(7) 1 d D U P B 2
F36A F 0.0065(12) 0.5242(14) -0.0739(8) 0.084(5) Uani 0.325(7) 1 d D U P B 2
F60A F 0.0764(14) 0.5392(13) -0.0007(9) 0.113(5) Uani 0.325(7) 1 d D U P B 2
F68A F 0.1667(17) 0.6478(15) -0.0810(12) 0.119(7) Uani 0.325(7) 1 d D U P B 2
F69A F 0.1793(12) 0.4926(17) -0.0091(10) 0.112(6) Uani 0.325(7) 1 d D U P B 2
C71A C 0.0660(16) 0.5150(15) -0.0940(10) 0.086(4) Uani 0.325(7) 1 d D U P B 2
F85A F 0.0608(15) 0.6327(15) -0.0493(10) 0.108(5) Uani 0.325(7) 1 d . U P B 2
C1 C 0.1151(12) 0.5031(13) -0.0238(12) 0.108(3) Uani 0.325(7) 1 d D U P B 2
C2 C 0.107(2) 0.617(3) -0.076(2) 0.105(5) Uani 0.325(7) 1 d D U P B 2

loop_
_atom_site_aniso_label
_atom_site_aniso_U_11
_atom_site_aniso_U_22
_atom_site_aniso_U_33
_atom_site_aniso_U_23
_atom_site_aniso_U_13
_atom_site_aniso_U_12
Ag01 0.0462(3) 0.0329(3) 0.0509(3) -0.0005(2) 0.0012(2) 0.0001(2)
Ag02 0.0494(3) 0.0347(3) 0.0480(3) -0.0011(2) 0.0082(2) 0.0025(2)
Mo03 0.0402(3) 0.0320(3) 0.0404(3) -0.0041(2) 0.0035(2) -0.0031(2)
Mo04 0.0384(3) 0.0364(3) 0.0426(3) -0.0043(2) 0.0060(2) -0.0001(2)
Mo05 0.0474(4) 0.0456(4) 0.0462(4) -0.0002(3) 0.0129(3) 0.0008(3)
Mo06 0.0395(3) 0.0449(4) 0.0508(4) 0.0027(3) 0.0063(3) -0.0085(3)
Mo07 0.0543(4) 0.0354(3) 0.0447(3) -0.0073(3) -0.0041(3) 0.0015(3)
Mo08 0.0473(4) 0.0348(3) 0.0532(4) -0.0047(3) -0.0027(3) -0.0062(3)
As09 0.0409(4) 0.0384(4) 0.0467(5) -0.0103(3) 0.0076(4) -0.0039(3)
As0A 0.0390(4) 0.0453(5) 0.0554(5) -0.0110(4) 0.0076(4) -0.0040(4)
As0B 0.0578(6) 0.0421(5) 0.0477(5) 0.0000(4) 0.0149(4) -0.0062(4)
As0C 0.0500(5) 0.0419(5) 0.0467(5) 0.0061(4) 0.0003(4) -0.0062(4)
As0D 0.0682(6) 0.0421(5) 0.0482(5) -0.0119(4) 0.0072(4) -0.0184(4)
As0E 0.0461(5) 0.0786(8) 0.0510(5) 0.0083(5) -0.0033(4) -0.0005(5)
Fe0F 0.0391(6) 0.0261(5) 0.0407(6) -0.0007(4) 0.0032(5) 0.0002(4)
P0G 0.0545(12) 0.0317(10) 0.0490(11) 0.0027(8) -0.0003(9) 0.0048(8)
P0H 0.0502(11) 0.0317(9) 0.0452(10) -0.0016(8) -0.0019(8) 0.0034(8)
P0I 0.0465(11) 0.0405(11) 0.0525(11) -0.0062(9) 0.0067(9) 0.0057(9)
P0J 0.0655(13) 0.0327(10) 0.0429(10) -0.0021(8) 0.0035(9) 0.0006(9)
P0K 0.0468(11) 0.0425(11) 0.0507(11) 0.0024(9) 0.0093(9) -0.0022(9)
Cl0N 0.0628(18) 0.124(3) 0.128(3) -0.017(3) -0.0060(18) 0.0071(19)
Cl0O 0.110(3) 0.098(3) 0.100(3) 0.014(2) 0.006(2) 0.031(2)
Cl0P 0.128(4) 0.114(3) 0.109(3) 0.020(3) -0.012(3) 0.008(3)
Cl00 0.159(5) 0.216(8) 0.157(5) -0.082(5) 0.038(4) -0.078(5)
O00S 0.047(3) 0.052(4) 0.064(4) -0.002(3) 0.012(3) 0.001(3)
O00U 0.047(3) 0.068(4) 0.054(4) -0.009(3) 0.000(3) -0.003(3)
O00V 0.060(4) 0.048(3) 0.056(4) -0.007(3) 0.008(3) -0.008(3)
O00X 0.056(4) 0.041(3) 0.061(4) 0.009(3) 0.002(3) 0.001(3)
O010 0.061(4) 0.060(4) 0.079(5) 0.017(4) 0.012(4) -0.006(3)
O013 0.074(5) 0.052(4) 0.091(6) -0.006(4) -0.017(4) 0.004(4)
O015 0.076(5) 0.077(5) 0.054(4) 0.001(4) 0.001(3) -0.017(4)
O016 0.085(5) 0.044(4) 0.099(6) -0.026(4) -0.006(4) 0.017(4)
O017 0.072(5) 0.078(5) 0.049(4) 0.002(3) -0.001(3) -0.003(4)
O01B 0.100(6) 0.061(5) 0.096(6) -0.027(4) 0.038(5) -0.022(5)
C01F 0.041(4) 0.039(4) 0.060(5) -0.008(4) 0.004(4) 0.003(3)
C01G 0.043(4) 0.035(4) 0.061(5) 0.002(4) -0.004(4) 0.003(3)
C01H 0.042(4) 0.041(4) 0.051(4) -0.002(3) -0.006(3) -0.004(3)
C01J 0.049(5) 0.045(5) 0.050(4) -0.005(4) -0.006(4) -0.013(4)
C01K 0.042(4) 0.043(4) 0.060(5) 0.006(4) 0.009(4) 0.000(3)
C01L 0.042(4) 0.037(4) 0.064(5) 0.000(4) 0.006(4) 0.002(3)
C01Q 0.042(4) 0.038(4) 0.044(4) 0.005(3) 0.003(3) -0.003(3)
O01R 0.073(5) 0.082(6) 0.076(5) 0.012(4) 0.017(4) 0.024(4)
C01W 0.039(4) 0.039(4) 0.062(5) -0.002(4) -0.001(3) -0.004(3)
C01Y 0.060(5) 0.037(4) 0.060(5) 0.009(4) -0.004(4) 0.001(4)
C020 0.050(5) 0.047(5) 0.058(5) 0.006(4) 0.014(4) -0.005(4)
O022 0.159(10) 0.043(4) 0.091(6) -0.001(4) 0.005(6) 0.023(5)
C024 0.050(5) 0.036(4) 0.047(4) 0.000(3) 0.003(4) -0.002(3)
C025 0.048(5) 0.066(6) 0.045(4) 0.003(4) 0.011(4) -0.004(4)
C026 0.053(5) 0.047(5) 0.046(4) -0.002(4) -0.002(4) -0.014(4)
C027 0.050(5) 0.046(5) 0.064(5) -0.003(4) -0.005(4) 0.001(4)
C02A 0.056(5) 0.037(4) 0.067(6) -0.014(4) 0.002(4) -0.014(4)
C02C 0.063(6) 0.063(6) 0.054(5) 0.007(4) 0.017(5) 0.006(5)
C02F 0.066(6) 0.038(5) 0.075(6) 0.002(4) -0.002(5) -0.005(4)
C02I 0.053(5) 0.054(5) 0.050(5) -0.003(4) 0.003(4) -0.001(4)
C02M 0.067(6) 0.076(7) 0.045(5) -0.006(5) 0.023(4) 0.005(5)
C02P 0.054(5) 0.047(5) 0.059(5) -0.019(4) -0.009(4) -0.010(4)
C02Q 0.063(6) 0.038(4) 0.063(6) -0.008(4) -0.010(4) -0.003(4)
C02R 0.059(6) 0.061(6) 0.060(6) -0.003(5) 0.016(4) -0.018(5)
C02S 0.036(4) 0.076(7) 0.065(6) 0.004(5) 0.018(4) -0.001(4)
C02T 0.051(6) 0.071(7) 0.101(9) -0.003(6) -0.005(6) -0.025(5)
C02U 0.053(5) 0.065(6) 0.047(5) -0.010(4) 0.018(4) 0.001(4)
C02W 0.054(5) 0.054(5) 0.066(6) -0.003(4) 0.016(4) 0.015(4)
C02Y 0.063(6) 0.077(7) 0.052(5) -0.005(5) 0.021(4) -0.002(5)
C02Z 0.064(5) 0.047(5) 0.041(4) -0.013(4) 0.002(4) -0.002(4)
C030 0.082(7) 0.050(5) 0.052(5) -0.006(4) -0.008(5) 0.001(5)
C032 0.057(6) 0.064(6) 0.076(7) -0.005(5) 0.016(5) -0.011(5)
C034 0.063(6) 0.042(5) 0.066(6) 0.003(4) 0.019(5) -0.001(4)
C038 0.081(7) 0.050(5) 0.056(5) -0.021(4) -0.015(5) -0.011(5)
C039 0.082(7) 0.066(7) 0.047(5) 0.012(5) 0.009(5) 0.012(5)
C03A 0.057(6) 0.107(10) 0.054(5) 0.001(6) -0.009(5) -0.027(6)
C03B 0.057(5) 0.067(6) 0.064(6) -0.026(5) 0.021(5) -0.013(5)
C03E 0.085(7) 0.040(5) 0.059(6) 0.001(4) -0.007(5) 0.009(5)
C03F 0.054(5) 0.049(5) 0.070(6) -0.027(5) 0.006(4) -0.006(4)
C03G 0.085(7) 0.044(5) 0.056(5) -0.014(4) -0.002(5) 0.001(5)
C03I 0.052(5) 0.073(7) 0.072(7) -0.005(6) 0.010(5) -0.012(5)
C03J 0.058(6) 0.084(9) 0.094(9) 0.032(7) -0.013(6) -0.011(6)
C03M 0.080(7) 0.091(8) 0.036(4) -0.003(5) 0.006(4) 0.001(6)
C03N 0.034(4) 0.096(9) 0.085(8) 0.003(7) 0.007(5) -0.004(5)
C03P 0.087(8) 0.056(6) 0.070(7) -0.017(5) -0.003(6) 0.024(6)
C03R 0.036(4) 0.083(8) 0.080(7) 0.029(6) 0.011(4) -0.011(5)
C03W 0.058(5) 0.027(4) 0.070(6) -0.012(4) -0.004(4) -0.002(3)
C03X 0.073(6) 0.059(6) 0.048(5) 0.006(4) 0.018(4) -0.009(5)
C041 0.138(12) 0.045(5) 0.051(5) -0.016(4) 0.001(6) -0.012(7)
C043 0.051(5) 0.063(6) 0.092(8) -0.005(6) -0.017(5) -0.019(5)
C045 0.063(6) 0.055(6) 0.079(7) 0.013(5) 0.020(5) -0.003(5)
C04A 0.092(9) 0.088(9) 0.073(7) -0.040(7) 0.038(7) -0.019(7)
C04G 0.042(5) 0.069(7) 0.132(12) -0.012(8) -0.007(6) 0.004(5)
C04K 0.049(6) 0.096(9) 0.082(8) 0.002(7) -0.004(5) -0.015(6)
C04T 0.097(9) 0.069(7) 0.078(8) -0.009(6) -0.033(7) 0.013(7)
C05G 0.117(13) 0.139(16) 0.090(11) 0.004(10) -0.033(10) -0.012(12)
Al1 0.0358(11) 0.0507(13) 0.0381(11) -0.0035(10) 0.0021(9) -0.0016(10)
Al2 0.0356(11) 0.0528(14) 0.0442(12) -0.0056(10) 0.0005(9) 0.0019(10)
O3 0.052(5) 0.056(8) 0.047(7) 0.002(6) -0.004(5) -0.015(7)
O4 0.039(3) 0.084(5) 0.057(4) 0.004(3) 0.001(3) 0.003(3)
O5 0.096(6) 0.058(4) 0.057(4) -0.004(3) -0.012(4) -0.023(4)
F6 0.054(5) 0.083(6) 0.083(6) -0.039(5) -0.020(4) 0.018(4)
F7 0.084(7) 0.078(10) 0.060(6) 0.001(8) 0.007(5) -0.032(8)
C8 0.055(5) 0.050(5) 0.062(5) 0.007(4) 0.006(4) 0.000(4)
O9 0.059(4) 0.061(4) 0.066(4) 0.013(3) -0.012(3) 0.000(3)
F10 0.131(11) 0.057(8) 0.089(8) 0.023(6) -0.021(8) -0.018(8)
F11 0.201(12) 0.103(7) 0.096(6) 0.001(5) -0.052(7) -0.047(8)
F12 0.102(6) 0.124(7) 0.090(5) 0.045(5) -0.028(4) 0.004(5)
O13 0.057(4) 0.101(7) 0.088(6) 0.034(5) -0.016(4) -0.026(4)
F14 0.062(11) 0.112(12) 0.064(8) 0.027(9) 0.001(8) -0.014(10)
O15 0.059(4) 0.143(8) 0.051(4) 0.037(5) 0.001(3) -0.018(5)
F16 0.130(7) 0.121(7) 0.094(5) 0.034(5) -0.045(5) -0.049(6)
F17 0.098(6) 0.174(9) 0.083(5) 0.019(6) 0.023(4) -0.052(6)
C18 0.066(4) 0.065(4) 0.058(4) 0.006(3) -0.011(3) -0.021(4)
F19 0.070(8) 0.092(9) 0.061(6) 0.023(7) -0.027(6) -0.020(6)
F20 0.197(10) 0.188(10) 0.081(5) 0.039(6) -0.049(6) -0.117(8)
F21 0.094(7) 0.138(9) 0.086(6) 0.009(7) 0.020(6) -0.017(7)
F22 0.105(12) 0.077(7) 0.093(8) 0.031(7) -0.007(10) -0.015(9)
F23 0.099(6) 0.191(11) 0.153(9) 0.117(9) -0.019(6) -0.053(7)
F24 0.117(7) 0.201(11) 0.093(6) -0.017(7) -0.005(5) -0.076(7)
O25 0.081(6) 0.159(10) 0.069(5) -0.024(6) 0.007(4) 0.062(6)
O26 0.092(6) 0.054(5) 0.124(8) -0.016(5) 0.030(6) 0.015(4)
F27 0.058(4) 0.138(8) 0.199(11) 0.042(8) 0.029(6) 0.017(5)
F28 0.247(16) 0.261(18) 0.073(6) -0.010(8) 0.020(8) 0.143(15)
F29 0.054(4) 0.196(12) 0.156(9) 0.070(9) 0.005(5) -0.014(6)
F30 0.294(14) 0.108(7) 0.104(7) 0.002(6) -0.023(9) -0.088(9)
F31 0.145(10) 0.209(14) 0.119(8) -0.057(9) -0.007(7) 0.097(9)
F32 0.077(6) 0.103(7) 0.107(7) 0.032(6) -0.006(5) 0.028(6)
F33 0.115(6) 0.170(9) 0.072(5) -0.020(5) 0.027(4) -0.055(6)
C34 0.049(4) 0.112(6) 0.075(5) -0.003(5) 0.007(4) 0.011(4)
F35 0.214(15) 0.133(10) 0.220(15) 0.082(10) -0.122(13) -0.114(11)
F36 0.054(5) 0.111(8) 0.105(8) -0.012(7) -0.018(6) -0.021(5)
F37 0.152(10) 0.076(6) 0.210(13) 0.026(7) 0.036(9) 0.047(6)
F38 0.105(8) 0.195(14) 0.164(11) 0.027(10) -0.003(7) -0.058(8)
F39 0.115(7) 0.184(11) 0.118(7) 0.036(7) -0.037(6) -0.070(7)
F41 0.158(9) 0.126(8) 0.113(7) -0.019(6) 0.047(7) -0.012(7)
F42 0.128(8) 0.170(10) 0.129(8) 0.042(8) 0.011(7) 0.037(7)
F43 0.095(8) 0.081(7) 0.100(8) -0.002(6) -0.015(6) -0.004(6)
F44 0.050(7) 0.114(10) 0.089(8) 0.005(8) -0.009(6) -0.023(7)
F45 0.182(12) 0.141(10) 0.140(10) 0.001(8) 0.067(9) 0.036(9)
F46 0.117(9) 0.122(10) 0.30(2) -0.036(12) 0.065(11) -0.008(7)
C47 0.118(7) 0.130(8) 0.170(8) 0.060(7) -0.009(7) -0.074(6)
F48 0.053(8) 0.091(10) 0.104(10) 0.002(9) 0.017(7) -0.004(7)
F49 0.113(8) 0.277(18) 0.105(8) 0.066(9) 0.035(6) 0.019(9)
C50 0.113(7) 0.223(9) 0.059(5) 0.045(6) -0.014(5) -0.045(7)
F51 0.145(8) 0.327(15) 0.068(5) 0.073(7) -0.010(5) -0.102(9)
F52 0.158(11) 0.183(13) 0.275(16) 0.078(12) 0.060(11) 0.025(10)
F53 0.104(6) 0.151(8) 0.098(6) 0.034(5) -0.035(5) -0.071(6)
C54 0.091(7) 0.064(6) 0.077(6) -0.001(5) -0.013(6) -0.020(6)
C55 0.139(7) 0.140(7) 0.060(5) -0.012(5) 0.000(5) -0.079(6)
F56 0.105(7) 0.189(11) 0.190(11) 0.081(9) -0.048(7) 0.024(7)
C58 0.072(8) 0.080(9) 0.096(10) -0.007(7) -0.009(7) 0.014(7)
F59 0.120(7) 0.257(13) 0.054(4) 0.013(6) -0.022(4) -0.017(8)
F60 0.117(6) 0.166(7) 0.139(6) 0.043(6) 0.022(5) 0.007(6)
F61 0.096(7) 0.231(13) 0.172(10) 0.090(9) -0.073(7) -0.035(7)
F62 0.156(12) 0.29(2) 0.135(10) 0.072(12) -0.062(9) -0.057(13)
F63 0.079(6) 0.244(14) 0.168(10) -0.026(10) -0.032(6) -0.007(8)
F64 0.110(7) 0.240(13) 0.111(7) 0.028(8) 0.052(6) 0.000(8)
C65 0.060(6) 0.084(7) 0.070(6) 0.015(6) -0.008(6) -0.020(6)
C66 0.080(6) 0.075(6) 0.061(5) 0.014(5) -0.011(5) -0.022(5)
F67 0.124(9) 0.161(12) 0.142(10) -0.025(8) 0.010(7) 0.000(8)
F68 0.111(8) 0.113(8) 0.127(9) -0.021(8) 0.001(7) 0.000(7)
F69 0.071(6) 0.158(10) 0.090(7) 0.056(7) 0.000(5) 0.018(7)
F70 0.129(8) 0.151(9) 0.177(10) 0.058(8) 0.021(8) 0.056(7)
C71 0.052(5) 0.107(7) 0.088(6) -0.004(6) -0.002(5) 0.004(6)
C72 0.118(13) 0.081(10) 0.097(11) 0.006(8) 0.039(9) 0.031(9)
F73 0.232(12) 0.153(10) 0.124(8) 0.057(7) 0.073(8) 0.058(9)
C74 0.099(10) 0.112(12) 0.049(6) 0.008(7) -0.004(6) 0.021(9)
F80 0.074(7) 0.085(8) 0.130(10) -0.017(7) -0.009(7) 0.022(6)
F82 0.30(2) 0.086(7) 0.231(16) -0.057(9) 0.151(15) 0.011(10)
F83 0.106(8) 0.078(7) 0.104(8) -0.027(6) -0.016(7) -0.014(7)
C84 0.068(9) 0.111(13) 0.20(2) 0.079(15) 0.018(11) -0.017(9)
F85 0.082(7) 0.145(10) 0.121(9) -0.037(8) 0.030(6) 0.003(7)
F86 0.286(15) 0.181(12) 0.140(10) -0.048(9) -0.045(10) 0.120(11)
F88 0.254(13) 0.153(10) 0.130(8) -0.067(8) -0.068(9) 0.092(10)
C91 0.158(8) 0.145(8) 0.113(7) 0.018(7) 0.042(6) 0.099(7)
F92 0.46(3) 0.198(17) 0.126(11) 0.020(11) -0.108(16) -0.17(2)
C94 0.130(8) 0.152(8) 0.120(8) 0.035(7) 0.029(7) 0.083(7)
F95 0.144(10) 0.215(13) 0.148(10) -0.017(9) -0.045(8) -0.019(9)
F96 0.254(13) 0.211(12) 0.216(12) 0.092(10) 0.150(11) 0.138(11)
F97 0.34(3) 0.195(16) 0.172(13) 0.045(12) 0.048(15) 0.191(18)
F98 0.232(13) 0.205(12) 0.093(7) -0.081(7) 0.008(8) -0.051(10)
C99 0.106(10) 0.062(7) 0.074(7) -0.021(6) -0.008(7) 0.025(7)
C100 0.088(7) 0.140(8) 0.117(7) 0.027(7) 0.012(6) 0.003(7)
F101 0.213(13) 0.126(9) 0.170(11) -0.013(9) -0.022(10) 0.003(9)
C104 0.106(12) 0.120(13) 0.074(9) -0.003(9) -0.016(9) 0.014(10)
F105 0.250(15) 0.226(15) 0.174(12) 0.080(11) 0.005(12) -0.006(13)
C106 0.131(8) 0.230(10) 0.062(6) 0.016(7) -0.001(6) -0.046(8)
F107 0.246(14) 0.239(15) 0.131(9) -0.043(10) 0.065(10) 0.002(12)
C108 0.082(5) 0.129(6) 0.099(6) -0.004(6) 0.012(5) 0.003(6)
C110 0.196(10) 0.150(9) 0.125(9) -0.014(8) -0.002(8) 0.095(8)
C112 0.123(8) 0.175(9) 0.080(6) 0.003(7) -0.002(6) -0.060(7)
C113 0.120(8) 0.239(10) 0.083(7) 0.053(7) -0.014(7) -0.053(8)
C115 0.166(8) 0.150(8) 0.078(6) 0.004(7) -0.020(7) -0.078(7)
C116 0.22(3) 0.098(14) 0.104(14) 0.030(11) -0.038(16) -0.057(16)
C120 0.188(9) 0.169(9) 0.153(9) 0.043(8) 0.070(8) 0.099(8)
C124 0.138(9) 0.223(10) 0.108(8) 0.050(8) -0.023(8) -0.033(8)
C140 0.183(9) 0.149(8) 0.090(7) -0.031(7) 0.003(7) -0.061(8)
F3 0.106(7) 0.166(9) 0.152(8) 0.087(7) -0.009(6) -0.054(6)
F4 0.092(7) 0.198(11) 0.233(12) 0.143(10) -0.025(8) -0.010(7)
F5 0.213(13) 0.103(8) 0.237(13) 0.017(9) 0.077(11) 0.044(9)
F13 0.249(13) 0.176(11) 0.126(9) -0.013(8) -0.019(9) -0.132(10)
F9 0.106(8) 0.176(11) 0.212(12) 0.059(10) 0.037(8) 0.018(7)
F1 0.092(7) 0.243(13) 0.297(15) 0.174(12) -0.028(9) -0.022(8)
F2 0.240(13) 0.220(13) 0.130(9) -0.017(9) 0.028(9) -0.134(11)
F15 0.198(11) 0.168(10) 0.157(9) 0.044(8) -0.061(8) -0.135(9)
C3 0.133(8) 0.165(9) 0.180(9) 0.068(8) -0.003(8) -0.069(8)
F18 0.323(17) 0.123(10) 0.296(17) -0.040(12) 0.071(15) -0.028(12)
C7 0.182(9) 0.142(9) 0.180(9) 0.028(8) -0.005(9) -0.081(8)
C19 0.120(8) 0.156(9) 0.208(10) 0.051(9) 0.010(8) -0.036(8)
O3A 0.052(6) 0.061(9) 0.049(8) -0.001(7) -0.001(6) -0.018(8)
F7A 0.096(9) 0.085(12) 0.062(9) 0.020(10) 0.005(8) -0.030(11)
F10A 0.133(12) 0.068(11) 0.076(9) 0.015(8) -0.028(9) -0.011(10)
F14A 0.068(6) 0.111(8) 0.094(7) -0.008(7) -0.002(6) -0.041(6)
F19A 0.100(12) 0.085(11) 0.063(8) 0.004(9) -0.018(9) -0.029(9)
F22A 0.080(11) 0.079(9) 0.072(8) 0.028(7) -0.029(10) -0.014(9)
F44A 0.070(7) 0.117(9) 0.111(8) -0.003(7) -0.001(6) 0.003(7)
F48A 0.064(9) 0.099(10) 0.079(7) 0.013(7) 0.001(6) -0.011(7)
C54A 0.096(7) 0.066(6) 0.076(6) 0.000(6) -0.012(6) -0.018(6)
C65A 0.060(5) 0.089(7) 0.071(6) 0.012(6) -0.012(5) -0.023(6)
C66A 0.080(6) 0.075(6) 0.062(5) 0.013(5) -0.011(5) -0.022(6)
F80A 0.112(10) 0.078(9) 0.105(9) -0.014(8) 0.000(9) -0.007(9)
F83A 0.112(10) 0.078(9) 0.109(10) -0.006(8) -0.009(9) -0.044(8)
F6A 0.093(11) 0.107(11) 0.129(11) -0.028(10) -0.012(10) -0.014(10)
F21A 0.090(10) 0.135(11) 0.092(9) -0.015(9) 0.015(9) -0.001(9)
F32A 0.082(10) 0.125(11) 0.106(10) -0.003(10) -0.013(9) 0.007(9)
F36A 0.042(8) 0.110(11) 0.099(11) -0.017(11) -0.013(9) 0.001(8)
F60A 0.084(9) 0.156(11) 0.101(10) 0.005(10) 0.031(8) -0.005(9)
F68A 0.111(13) 0.100(13) 0.146(14) 0.007(12) 0.016(12) 0.002(12)
F69A 0.092(10) 0.145(13) 0.100(11) 0.052(10) 0.007(10) 0.005(11)
C71A 0.055(6) 0.110(7) 0.091(7) -0.010(7) -0.005(6) 0.002(6)
F85A 0.087(9) 0.117(10) 0.118(10) -0.026(9) -0.001(9) 0.027(9)
C1 0.083(6) 0.140(6) 0.103(6) 0.017(6) 0.014(5) 0.006(6)
C2 0.090(8) 0.116(9) 0.110(9) -0.007(8) 0.008(8) 0.009(8)

loop_
_atom_type_symbol
_atom_type_description
_atom_type_scat_dispersion_real
_atom_type_scat_dispersion_imag
_atom_type_scat_source
C C 0.0181 0.0091 'International Tables Vol C Tables 4.2.6.8 and 6.1.1.4'
H H 0.0000 0.0000 'International Tables Vol C Tables 4.2.6.8 and 6.1.1.4'
Ag Ag 0.1306 4.2820 'International Tables Vol C Tables 4.2.6.8 and 6.1.1.4'
Al Al 0.2130 0.2455 'International Tables Vol C Tables 4.2.6.8 and 6.1.1.4'
As As -0.9300 1.0051 'International Tables Vol C Tables 4.2.6.8 and 6.1.1.4'
Cl Cl 0.3639 0.7018 'International Tables Vol C Tables 4.2.6.8 and 6.1.1.4'
F F 0.0727 0.0534 'International Tables Vol C Tables 4.2.6.8 and 6.1.1.4'
Fe Fe -1.1336 3.1974 'International Tables Vol C Tables 4.2.6.8 and 6.1.1.4'
Mo Mo -0.0483 2.7339 'International Tables Vol C Tables 4.2.6.8 and 6.1.1.4'
O O 0.0492 0.0322 'International Tables Vol C Tables 4.2.6.8 and 6.1.1.4'
P P 0.2955 0.4335 'International Tables Vol C Tables 4.2.6.8 and 6.1.1.4'

loop_
_exptl_crystal_face_index_h
_exptl_crystal_face_index_k
_exptl_crystal_face_index_l
_exptl_crystal_face_perp_dist
5 12 -8 0.0709
4 0 -20 0.0517
0 -11 -13 0.0526
-5 -12 8 0.0809
-3 3 20 0.0699
3 13 2 0.0748
-8 7 -12 0.0497
10 4 -12 0.0689
12 0 -4 0.0627
6 -7 14 0.0807
1 -8 17 0.0766
-12 -1 5 0.0266
2 -1 2 0.0777
0 1 -2 0.0651
1 0 1 0.0612
6 -3 17 0.0726
-3 2 -20 0.0544
4 -1 19 0.0687
-2 0 21 0.0664
6 12 6 0.0808
-2 14 -2 0.0520
-8 7 13 0.0587
-8 10 -5 0.0436
11 -2 -11 0.0633
2 -11 -12 0.0572
0 -14 0 0.0787
2 -12 11 0.0849
0 0 -21 0.0521
-3 13 -3 0.0486

loop_
_geom_angle_atom_site_label_1
_geom_angle_atom_site_label_2
_geom_angle_atom_site_label_3
_geom_angle
_geom_angle_site_symmetry_1
_geom_angle_site_symmetry_3
_geom_angle_publ_flag
As0A Ag01 Ag02 68.64(3) . . ?
As0C Ag01 Ag02 94.06(3) . . ?
As0C Ag01 As0A 122.29(4) . . ?
As0D Ag01 Ag02 90.28(3) . . ?
As0D Ag01 As0A 112.18(4) . . ?
As0D Ag01 As0C 122.90(4) . . ?
P0G Ag01 Ag02 151.93(6) . . ?
P0G Ag01 As0A 87.26(6) . . ?
P0G Ag01 As0C 86.68(6) . . ?
P0G Ag01 As0D 112.82(6) . . ?
As09 Ag02 Ag01 71.49(3) . . ?
As09 Ag02 As0E 111.76(4) . . ?
As0B Ag02 Ag01 95.65(3) . . ?
As0B Ag02 As09 117.41(4) . . ?
As0B Ag02 As0E 124.78(4) . . ?
As0E Ag02 Ag01 77.12(3) . . ?
P0H Ag02 Ag01 155.17(6) . . ?
P0H Ag02 As09 95.65(6) . . ?
P0H Ag02 As0B 109.18(6) . . ?
P0H Ag02 As0E 88.80(6) . . ?
As09 Mo03 Mo04 52.73(2) . . ?
As0C Mo03 Mo04 55.27(3) . . ?
As0C Mo03 As09 54.01(3) . . ?
C01Q Mo03 Mo04 85.3(2) . . ?
C01Q Mo03 As09 74.0(2) . . ?
C01Q Mo03 As0C 126.6(2) . . ?
C01Q Mo03 C02A 132.0(4) . . ?
C01Q Mo03 C02P 96.0(4) . . ?
C01Q Mo03 C02Z 83.3(3) . . ?
C01Q Mo03 C03F 107.6(4) . . ?
C01Q Mo03 C03W 141.3(4) . . ?
C024 Mo03 Mo04 132.5(3) . . ?
C024 Mo03 As09 80.0(3) . . ?
C024 Mo03 As0C 95.2(3) . . ?
C024 Mo03 C01Q 86.3(3) . . ?
C024 Mo03 C02A 84.3(3) . . ?
C024 Mo03 C02P 84.1(4) . . ?
C024 Mo03 C02Z 116.3(4) . . ?
C024 Mo03 C03F 140.9(3) . . ?
C024 Mo03 C03W 116.7(3) . . ?
C02A Mo03 Mo04 133.0(3) . . ?
C02A Mo03 As09 148.7(3) . . ?
C02A Mo03 As0C 101.2(3) . . ?
C02A Mo03 C03F 59.0(3) . . ?
C02A Mo03 C03W 35.4(3) . . ?
C02P Mo03 Mo04 143.3(3) . . ?
C02P Mo03 As09 161.7(3) . . ?
C02P Mo03 As0C 137.4(3) . . ?
C02P Mo03 C02A 36.3(4) . . ?
C02P Mo03 C02Z 35.7(4) . . ?
C02P Mo03 C03F 58.7(4) . . ?
C02P Mo03 C03W 59.2(4) . . ?
C02Z Mo03 Mo04 108.9(2) . . ?
C02Z Mo03 As09 151.3(2) . . ?
C02Z Mo03 As0C 139.0(2) . . ?
C02Z Mo03 C02A 59.8(4) . . ?
C02Z Mo03 C03F 35.1(4) . . ?
C02Z Mo03 C03W 59.1(4) . . ?
C03F Mo03 Mo04 85.8(2) . . ?
C03F Mo03 As09 138.5(2) . . ?
C03F Mo03 As0C 104.0(3) . . ?
C03F Mo03 C03W 35.2(4) . . ?
C03W Mo03 Mo04 98.1(2) . . ?
C03W Mo03 As09 137.2(2) . . ?
C03W Mo03 As0C 84.2(2) . . ?
As09 Mo04 Mo03 55.36(3) . . ?
As09 Mo04 As0C 54.11(3) . . ?
As0C Mo04 Mo03 52.93(3) . . ?
C01F Mo04 Mo03 130.3(3) . . ?
C01F Mo04 As09 90.0(2) . . ?
C01F Mo04 As0C 78.5(3) . . ?
C01F Mo04 C025 141.7(4) . . ?
C01F Mo04 C027 87.2(4) . . ?
C01F Mo04 C02R 84.0(4) . . ?
C01F Mo04 C02S 86.9(4) . . ?
C01F Mo04 C02U 120.5(4) . . ?
C01F Mo04 C034 114.7(4) . . ?
C025 Mo04 Mo03 85.8(2) . . ?
C025 Mo04 As09 105.2(2) . . ?
C025 Mo04 As0C 138.7(2) . . ?
C027 Mo04 Mo03 87.7(3) . . ?
C027 Mo04 As09 126.4(3) . . ?
C027 Mo04 As0C 72.9(3) . . ?
C027 Mo04 C025 109.5(4) . . ?
C027 Mo04 C02R 128.9(4) . . ?
C027 Mo04 C02S 92.9(4) . . ?
C027 Mo04 C02U 82.8(4) . . ?
C027 Mo04 C034 141.6(4) . . ?
C02R Mo04 Mo03 134.0(3) . . ?
C02R Mo04 As09 103.9(3) . . ?
C02R Mo04 As0C 151.4(3) . . ?
C02R Mo04 C025 58.5(4) . . ?
C02R Mo04 C02U 59.8(4) . . ?
C02R Mo04 C034 35.2(4) . . ?
C02S Mo04 Mo03 142.7(3) . . ?
C02S Mo04 As09 140.4(3) . . ?
C02S Mo04 As0C 160.0(3) . . ?
C02S Mo04 C025 58.9(4) . . ?
C02S Mo04 C02R 36.5(4) . . ?
C02S Mo04 C02U 35.8(4) . . ?
C02S Mo04 C034 59.5(4) . . ?
C02U Mo04 Mo03 107.8(3) . . ?
C02U Mo04 As09 140.6(3) . . ?
C02U Mo04 As0C 148.7(3) . . ?
C02U Mo04 C025 35.4(3) . . ?
C02U Mo04 C034 59.1(4) . . ?
C034 Mo04 Mo03 99.0(3) . . ?
C034 Mo04 As09 86.6(2) . . ?
C034 Mo04 As0C 139.6(2) . . ?
C034 Mo04 C025 34.8(4) . . ?
As0A Mo05 Mo06 55.18(3) . . ?
As0A Mo05 As0B 54.16(4) . . ?
As0B Mo05 Mo06 52.72(3) . . ?
C02C Mo05 Mo06 87.2(3) . . ?
C02C Mo05 As0A 124.3(3) . . ?
C02C Mo05 As0B 70.7(3) . . ?
C02C Mo05 C02M 94.9(4) . . ?
C02C Mo05 C02Y 84.7(4) . . ?
C02C Mo05 C039 142.6(4) . . ?
C02C Mo05 C03M 130.6(4) . . ?
C02C Mo05 C03X 110.1(4) . . ?
C02M Mo05 Mo06 142.0(3) . . ?
C02M Mo05 As0A 140.4(3) . . ?
C02M Mo05 As0B 160.6(3) . . ?
C02M Mo05 C02Y 36.0(4) . . ?
C02M Mo05 C039 59.0(4) . . ?
C02M Mo05 C03X 58.0(4) . . ?
C02Y Mo05 Mo06 107.1(3) . . ?
C02Y Mo05 As0A 140.4(3) . . ?
C02Y Mo05 As0B 147.7(3) . . ?
C02Y Mo05 C039 58.2(4) . . ?
C02Y Mo05 C03X 34.0(4) . . ?
C039 Mo05 Mo06 98.1(3) . . ?
C039 Mo05 As0A 87.3(3) . . ?
C039 Mo05 As0B 139.8(3) . . ?
C039 Mo05 C03X 34.5(4) . . ?
C03B Mo05 Mo06 130.9(3) . . ?
C03B Mo05 As0A 89.3(3) . . ?
C03B Mo05 As0B 79.7(3) . . ?
C03B Mo05 C02C 87.8(5) . . ?
C03B Mo05 C02M 87.0(4) . . ?
C03B Mo05 C02Y 121.0(4) . . ?
C03B Mo05 C039 114.5(5) . . ?
C03B Mo05 C03M 83.7(5) . . ?
C03B Mo05 C03X 141.0(4) . . ?
C03M Mo05 Mo06 133.1(3) . . ?
C03M Mo05 As0A 104.2(3) . . ?
C03M Mo05 As0B 152.5(3) . . ?
C03M Mo05 C02M 36.2(4) . . ?
C03M Mo05 C02Y 59.6(4) . . ?
C03M Mo05 C039 35.3(4) . . ?
C03M Mo05 C03X 58.1(4) . . ?
C03X Mo05 Mo06 85.7(3) . . ?
C03X Mo05 As0A 106.4(3) . . ?
C03X Mo05 As0B 138.4(3) . . ?
As0A Mo06 Mo05 52.68(3) . . ?
As0B Mo06 Mo05 55.28(3) . . ?
As0B Mo06 As0A 54.19(4) . . ?
C01J Mo06 Mo05 129.0(2) . . ?
C01J Mo06 As0A 76.9(2) . . ?
C01J Mo06 As0B 91.6(3) . . ?
C01J Mo06 C02T 88.0(4) . . ?
C01J Mo06 C03A 83.0(4) . . ?
C01J Mo06 C03J 112.0(5) . . ?
C01J Mo06 C03N 140.8(4) . . ?
C01J Mo06 C03R 122.7(4) . . ?
C020 Mo06 Mo05 86.2(3) . . ?
C020 Mo06 As0A 75.2(3) . . ?
C020 Mo06 As0B 128.0(3) . . ?
C020 Mo06 C01J 87.7(4) . . ?
C020 Mo06 C02T 92.1(4) . . ?
C020 Mo06 C03A 127.8(5) . . ?
C020 Mo06 C03J 142.9(4) . . ?
C020 Mo06 C03N 111.7(4) . . ?
C020 Mo06 C03R 84.9(4) . . ?
C02T Mo06 Mo05 142.7(4) . . ?
C02T Mo06 As0A 160.5(4) . . ?
C02T Mo06 As0B 139.9(4) . . ?
C02T Mo06 C03A 36.5(5) . . ?
C02T Mo06 C03J 59.2(5) . . ?
C02T Mo06 C03N 58.7(5) . . ?
C02T Mo06 C03R 35.9(5) . . ?
C03A Mo06 Mo05 137.1(4) . . ?
C03A Mo06 As0A 148.9(3) . . ?
C03A Mo06 As0B 103.7(3) . . ?
C03A Mo06 C03J 34.5(5) . . ?
C03A Mo06 C03N 58.0(5) . . ?
C03A Mo06 C03R 59.1(4) . . ?
C03J Mo06 Mo05 102.7(4) . . ?
C03J Mo06 As0A 138.2(3) . . ?
C03J Mo06 As0B 84.2(3) . . ?
C03J Mo06 C03N 35.0(5) . . ?
C03N Mo06 Mo05 87.4(3) . . ?
C03N Mo06 As0A 139.6(3) . . ?
C03N Mo06 As0B 101.0(3) . . ?
C03R Mo06 Mo05 107.1(3) . . ?
C03R Mo06 As0A 151.8(3) . . ?
C03R Mo06 As0B 135.3(3) . . ?
C03R Mo06 C03J 58.1(4) . . ?
C03R Mo06 C03N 34.3(4) . . ?
As0D Mo07 Mo08 52.47(3) . . ?
As0E Mo07 Mo08 55.19(3) . . ?
As0E Mo07 As0D 53.97(4) . . ?
C026 Mo07 Mo08 129.3(3) . . ?
C026 Mo07 As0D 77.4(3) . . ?
C026 Mo07 As0E 91.2(3) . . ?
C026 Mo07 C038 120.2(4) . . ?
C026 Mo07 C03G 140.2(4) . . ?
C026 Mo07 C03P 112.7(5) . . ?
C026 Mo07 C041 87.2(4) . . ?
C026 Mo07 C04A 82.6(4) . . ?
C02Q Mo07 Mo08 86.6(3) . . ?
C02Q Mo07 As0D 75.4(3) . . ?
C02Q Mo07 As0E 128.1(3) . . ?
C02Q Mo07 C026 88.2(4) . . ?
C02Q Mo07 C038 82.2(4) . . ?
C02Q Mo07 C03G 109.4(4) . . ?
C02Q Mo07 C03P 140.3(4) . . ?
C02Q Mo07 C041 90.0(5) . . ?
C02Q Mo07 C04A 126.8(5) . . ?
C038 Mo07 Mo08 108.9(3) . . ?
C038 Mo07 As0D 151.1(3) . . ?
C038 Mo07 As0E 138.8(3) . . ?
C038 Mo07 C03G 35.1(4) . . ?
C03G Mo07 Mo08 88.3(3) . . ?
C03G Mo07 As0D 140.7(3) . . ?
C03G Mo07 As0E 103.7(3) . . ?
C03P Mo07 Mo08 102.7(3) . . ?
C03P Mo07 As0D 140.1(3) . . ?
C03P Mo07 As0E 86.5(3) . . ?
C03P Mo07 C038 58.2(4) . . ?
C03P Mo07 C03G 34.4(4) . . ?
C041 Mo07 Mo08 143.2(3) . . ?
C041 Mo07 As0D 158.9(3) . . ?
C041 Mo07 As0E 141.9(4) . . ?
C041 Mo07 C038 34.5(4) . . ?
C041 Mo07 C03G 58.4(4) . . ?
C041 Mo07 C03P 59.5(5) . . ?
C04A Mo07 Mo08 137.4(4) . . ?
C04A Mo07 As0D 149.7(4) . . ?
C04A Mo07 As0E 104.5(4) . . ?
C04A Mo07 C038 59.2(5) . . ?
C04A Mo07 C03G 58.1(4) . . ?
C04A Mo07 C03P 34.8(5) . . ?
C04A Mo07 C041 37.5(5) . . ?
As0D Mo08 Mo07 54.83(3) . . ?
As0D Mo08 As0E 53.73(4) . . ?
As0E Mo08 Mo07 52.18(3) . . ?
C02I Mo08 Mo07 127.9(3) . . ?
C02I Mo08 As0D 92.7(3) . . ?
C02I Mo08 As0E 76.0(3) . . ?
C02I Mo08 C032 87.8(4) . . ?
C02I Mo08 C03E 87.2(4) . . ?
C02I Mo08 C03I 85.1(4) . . ?
C02I Mo08 C043 120.2(4) . . ?
C02I Mo08 C04G 116.4(5) . . ?
C02I Mo08 C04K 142.5(4) . . ?
C032 Mo08 Mo07 144.0(3) . . ?
C032 Mo08 As0D 138.2(3) . . ?
C032 Mo08 As0E 161.2(3) . . ?
C032 Mo08 C03I 34.9(4) . . ?
C032 Mo08 C043 34.8(4) . . ?
C032 Mo08 C04G 57.8(5) . . ?
C032 Mo08 C04K 57.7(5) . . ?
C03E Mo08 Mo07 84.8(3) . . ?
C03E Mo08 As0D 127.3(4) . . ?
C03E Mo08 As0E 75.4(4) . . ?
C03E Mo08 C032 94.5(5) . . ?
C03E Mo08 C03I 129.0(5) . . ?
C03E Mo08 C043 83.9(5) . . ?
C03E Mo08 C04G 140.4(5) . . ?
C03E Mo08 C04K 108.0(5) . . ?
C03I Mo08 Mo07 136.7(3) . . ?
C03I Mo08 As0D 103.4(3) . . ?
C03I Mo08 As0E 148.7(3) . . ?
C03I Mo08 C043 57.9(4) . . ?
C03I Mo08 C04G 35.4(5) . . ?
C03I Mo08 C04K 58.4(5) . . ?
C043 Mo08 Mo07 110.0(3) . . ?
C043 Mo08 As0D 137.3(3) . . ?
C043 Mo08 As0E 153.4(3) . . ?
C043 Mo08 C04G 56.9(4) . . ?
C043 Mo08 C04K 34.0(4) . . ?
C04G Mo08 Mo07 101.5(4) . . ?
C04G Mo08 As0D 85.2(3) . . ?
C04G Mo08 As0E 138.5(3) . . ?
C04G Mo08 C04K 34.6(5) . . ?
C04K Mo08 Mo07 88.3(3) . . ?
C04K Mo08 As0D 103.5(3) . . ?
C04K Mo08 As0E 140.3(3) . . ?
Mo03 As09 Ag02 130.38(4) . . ?
Mo04 As09 Ag02 153.07(4) . . ?
Mo04 As09 Mo03 71.90(3) . . ?
As0C As09 Ag02 109.42(4) . . ?
As0C As09 Mo03 61.30(3) . . ?
As0C As09 Mo04 64.78(4) . . ?
Mo05 As0A Ag01 155.81(5) . . ?
Mo05 As0A Mo06 72.14(3) . . ?
Mo06 As0A Ag01 124.60(4) . . ?
As0B As0A Ag01 105.76(5) . . ?
As0B As0A Mo05 64.81(4) . . ?
As0B As0A Mo06 61.20(4) . . ?
Mo05 As0B Ag02 116.62(5) . . ?
Mo06 As0B Ag02 132.17(5) . . ?
Mo06 As0B Mo05 72.00(3) . . ?
As0A As0B Ag02 78.89(4) . . ?
As0A As0B Mo05 61.02(4) . . ?
As0A As0B Mo06 64.61(4) . . ?
Mo03 As0C Ag01 131.28(4) . . ?
Mo03 As0C Mo04 71.80(3) . . ?
Mo04 As0C Ag01 118.30(4) . . ?
As09 As0C Ag01 79.10(4) . . ?
As09 As0C Mo03 64.69(4) . . ?
As09 As0C Mo04 61.10(3) . . ?
Mo07 As0D Ag01 124.56(5) . . ?
Mo08 As0D Ag01 137.22(5) . . ?
Mo08 As0D Mo07 72.70(3) . . ?
As0E As0D Ag01 88.46(5) . . ?
As0E As0D Mo07 61.11(4) . . ?
As0E As0D Mo08 65.12(4) . . ?
Mo07 As0E Ag02 144.77(5) . . ?
Mo07 As0E Mo08 72.63(4) . . ?
Mo08 As0E Ag02 131.05(5) . . ?
As0D As0E Ag02 101.11(5) . . ?
As0D As0E Mo07 64.91(4) . . ?
As0D As0E Mo08 61.15(4) . . ?
P0G Fe0F P0I 91.78(9) 2_545 . ?
P0G Fe0F P0J 52.95(8) 2_545 . ?
P0G Fe0F P0K 53.20(8) 2_545 . ?
P0H Fe0F P0G 90.64(9) . 2_545 ?
P0H Fe0F P0I 53.27(8) . . ?
P0H Fe0F P0J 52.85(8) . . ?
P0H Fe0F P0K 92.18(9) . . ?
P0I Fe0F P0J 93.75(9) . . ?
P0K Fe0F P0I 52.87(8) . . ?
P0K Fe0F P0J 93.98(9) . . ?
C01G Fe0F P0G 102.8(2) . 2_545 ?
C01G Fe0F P0H 166.5(3) . . ?
C01G Fe0F P0I 126.7(3) . . ?
C01G Fe0F P0J 135.6(3) . . ?
C01G Fe0F P0K 97.1(3) . . ?
C01G Fe0F C01H 39.4(3) . . ?
C01G Fe0F C01K 66.5(4) . . ?
C01G Fe0F C01L 39.6(4) . . ?
C01G Fe0F C01W 65.8(3) . . ?
C01H Fe0F P0G 136.1(2) . 2_545 ?
C01H Fe0F P0H 128.9(2) . . ?
C01H Fe0F P0I 97.9(3) . . ?
C01H Fe0F P0J 164.6(3) . . ?
C01H Fe0F P0K 101.1(3) . . ?
C01K Fe0F P0G 128.1(3) . 2_545 ?
C01K Fe0F P0H 104.0(3) . . ?
C01K Fe0F P0I 136.7(3) . . ?
C01K Fe0F P0J 98.0(3) . . ?
C01K Fe0F P0K 163.6(3) . . ?
C01K Fe0F C01H 66.6(4) . . ?
C01K Fe0F C01W 39.4(4) . . ?
C01L Fe0F P0G 98.4(3) . 2_545 ?
C01L Fe0F P0H 137.6(3) . . ?
C01L Fe0F P0I 164.5(3) . . ?
C01L Fe0F P0J 101.7(3) . . ?
C01L Fe0F P0K 126.2(3) . . ?
C01L Fe0F C01H 66.7(4) . . ?
C01L Fe0F C01K 40.2(3) . . ?
C01L Fe0F C01W 66.4(3) . . ?
C01W Fe0F P0G 164.9(3) . 2_545 ?
C01W Fe0F P0H 100.8(3) . . ?
C01W Fe0F P0I 103.0(3) . . ?
C01W Fe0F P0J 127.9(3) . . ?
C01W Fe0F P0K 135.2(3) . . ?
C01W Fe0F C01H 39.2(3) . . ?
Fe0F P0G Ag01 143.60(11) 2 . ?
P0J P0G Ag01 123.07(11) 2 . ?
P0J P0G Fe0F 65.01(9) 2 2 ?
P0K P0G Ag01 125.19(11) 2 . ?
P0K P0G Fe0F 64.35(9) 2 2 ?
P0K P0G P0J 111.54(12) 2 2 ?
Fe0F P0H Ag02 143.86(10) . . ?
P0I P0H Ag02 118.04(11) . . ?
P0I P0H Fe0F 64.50(9) . . ?
P0J P0H Ag02 130.21(11) . . ?
P0J P0H Fe0F 65.08(9) . . ?
P0J P0H P0I 111.42(13) . . ?
P0H P0I Fe0F 62.23(8) . . ?
P0H P0I P0K 106.57(12) . . ?
P0K P0I Fe0F 63.39(9) . . ?
P0G P0J Fe0F 62.05(9) 2_545 . ?
P0H P0J Fe0F 62.08(8) . . ?
P0H P0J P0G 103.92(13) . 2_545 ?
P0G P0K Fe0F 62.46(9) 2_545 . ?
P0G P0K P0I 106.53(13) 2_545 . ?
P0I P0K Fe0F 63.74(9) . . ?
O00U C01F Mo04 175.6(8) . . ?
C01H C01G Fe0F 71.1(5) . . ?
C01H C01G C01Y 124.8(8) . . ?
C01L C01G Fe0F 70.4(5) . . ?
C01L C01G C01H 109.3(8) . . ?
C01L C01G C01Y 125.8(8) . . ?
C01Y C01G Fe0F 127.0(6) . . ?
C01G C01H Fe0F 69.5(5) . . ?
C01G C01H C030 126.2(8) . . ?
C01W C01H Fe0F 70.1(5) . . ?
C01W C01H C01G 107.0(8) . . ?
C01W C01H C030 126.7(8) . . ?
C030 C01H Fe0F 127.2(7) . . ?
O00V C01J Mo06 176.2(7) . . ?
C01L C01K Fe0F 69.8(5) . . ?
C01L C01K C045 124.7(9) . . ?
C01W C01K Fe0F 70.5(5) . . ?
C01W C01K C01L 107.2(8) . . ?
C01W C01K C045 128.0(9) . . ?
C045 C01K Fe0F 127.8(7) . . ?
C01G C01L Fe0F 70.1(5) . . ?
C01G C01L C01K 107.2(8) . . ?
C01G C01L C02W 127.4(8) . . ?
C01K C01L Fe0F 70.1(5) . . ?
C01K C01L C02W 125.4(9) . . ?
C02W C01L Fe0F 127.3(7) . . ?
O00X C01Q Mo03 176.4(8) . . ?
C01H C01W Fe0F 70.6(5) . . ?
C01H C01W C01K 109.2(8) . . ?
C01H C01W C02F 126.0(9) . . ?
C01K C01W Fe0F 70.1(5) . . ?
C01K C01W C02F 124.7(9) . . ?
C02F C01W Fe0F 128.2(7) . . ?
C01G C01Y H01A 109.5 . . ?
C01G C01Y H01B 109.5 . . ?
C01G C01Y H01C 109.5 . . ?
H01A C01Y H01B 109.5 . . ?
H01A C01Y H01C 109.5 . . ?
H01B C01Y H01C 109.5 . . ?
O010 C020 Mo06 175.6(9) . . ?
O00S C024 Mo03 174.5(8) . . ?
Mo04 C025 H025 123.8 . . ?
C02U C025 Mo04 70.0(5) . . ?
C02U C025 H025 125.7 . . ?
C034 C025 Mo04 72.1(6) . . ?
C034 C025 H025 125.7 . . ?
C034 C025 C02U 108.5(9) . . ?
O015 C026 Mo07 177.8(9) . . ?
O016 C027 Mo04 175.7(10) . . ?
Mo03 C02A H02A 121.2 . . ?
C02P C02A Mo03 70.3(5) . . ?
C02P C02A H02A 126.6 . . ?
C03W C02A Mo03 73.7(5) . . ?
C03W C02A H02A 126.6 . . ?
C03W C02A C02P 106.8(9) . . ?
O01R C02C Mo05 176.1(9) . . ?
C01W C02F H02B 109.5 . . ?
C01W C02F H02C 109.5 . . ?
C01W C02F H02D 109.5 . . ?
H02B C02F H02C 109.5 . . ?
H02B C02F H02D 109.5 . . ?
H02C C02F H02D 109.5 . . ?
O017 C02I Mo08 173.5(9) . . ?
Mo05 C02M H02M 120.0 . . ?
C02Y C02M Mo05 73.7(6) . . ?
C02Y C02M H02M 126.3 . . ?
C03M C02M Mo05 71.8(5) . . ?
C03M C02M H02M 126.3 . . ?
C03M C02M C02Y 107.4(11) . . ?
Mo03 C02P H02P 119.2 . . ?
C02A C02P Mo03 73.4(5) . . ?
C02A C02P H02P 125.5 . . ?
C02Z C02P Mo03 73.7(5) . . ?
C02Z C02P C02A 109.1(9) . . ?
C02Z C02P H02P 125.5 . . ?
O013 C02Q Mo07 174.9(9) . . ?
Mo04 C02R H02R 120.7 . . ?
C02S C02R Mo04 70.5(6) . . ?
C02S C02R H02R 126.1 . . ?
C034 C02R Mo04 74.4(5) . . ?
C034 C02R H02R 126.1 . . ?
C034 C02R C02S 107.7(9) . . ?
Mo04 C02S H02S 119.4 . . ?
C02R C02S Mo04 73.0(5) . . ?
C02R C02S H02S 126.0 . . ?
C02U C02S Mo04 73.5(5) . . ?
C02U C02S C02R 108.1(9) . . ?
C02U C02S H02S 126.0 . . ?
Mo06 C02T H02T 118.3 . . ?
C03A C02T Mo06 73.2(6) . . ?
C03A C02T H02T 126.8 . . ?
C03R C02T Mo06 73.9(6) . . ?
C03R C02T H02T 126.8 . . ?
C03R C02T C03A 106.4(12) . . ?
Mo04 C02U H02U 120.3 . . ?
C025 C02U Mo04 74.6(5) . . ?
C025 C02U H02U 126.2 . . ?
C02S C02U Mo04 70.7(5) . . ?
C02S C02U C025 107.6(9) . . ?
C02S C02U H02U 126.2 . . ?
C01L C02W H02E 109.5 . . ?
C01L C02W H02F 109.5 . . ?
C01L C02W H02G 109.5 . . ?
H02E C02W H02F 109.5 . . ?
H02E C02W H02G 109.5 . . ?
H02F C02W H02G 109.5 . . ?
Mo05 C02Y H02Y 120.1 . . ?
C02M C02Y Mo05 70.3(5) . . ?
C02M C02Y H02Y 126.2 . . ?
C03X C02Y Mo05 75.2(6) . . ?
C03X C02Y C02M 107.6(10) . . ?
C03X C02Y H02Y 126.2 . . ?
Mo03 C02Z H02Z 121.2 . . ?
C02P C02Z Mo03 70.6(5) . . ?
C02P C02Z H02Z 126.3 . . ?
C02P C02Z C03F 107.4(9) . . ?
C03F C02Z Mo03 73.6(5) . . ?
C03F C02Z H02Z 126.3 . . ?
C01H C030 H03A 109.5 . . ?
C01H C030 H03B 109.5 . . ?
C01H C030 H03C 109.5 . . ?
H03A C030 H03B 109.5 . . ?
H03A C030 H03C 109.5 . . ?
H03B C030 H03C 109.5 . . ?
Mo08 C032 H032 118.8 . . ?
C03I C032 Mo08 73.1(6) . . ?
C03I C032 H032 125.6 . . ?
C03I C032 C043 108.7(11) . . ?
C043 C032 Mo08 74.3(6) . . ?
C043 C032 H032 125.6 . . ?
Mo04 C034 H034 122.2 . . ?
C025 C034 Mo04 73.1(6) . . ?
C025 C034 H034 126.0 . . ?
C02R C034 Mo04 70.4(6) . . ?
C02R C034 C025 108.0(9) . . ?
C02R C034 H034 126.0 . . ?
Mo07 C038 H038 120.6 . . ?
C03G C038 Mo07 74.0(6) . . ?
C03G C038 H038 125.2 . . ?
C041 C038 Mo07 71.9(6) . . ?
C041 C038 H038 125.2 . . ?
C041 C038 C03G 109.6(11) . . ?
Mo05 C039 H039 121.1 . . ?
C03M C039 Mo05 70.1(6) . . ?
C03M C039 H039 126.0 . . ?
C03M C039 C03X 107.9(10) . . ?
C03X C039 Mo05 74.5(6) . . ?
C03X C039 H039 126.0 . . ?
Mo06 C03A H03D 121.3 . . ?
C02T C03A Mo06 70.3(6) . . ?
C02T C03A H03D 126.0 . . ?
C03J C03A Mo06 74.2(7) . . ?
C03J C03A C02T 108.1(11) . . ?
C03J C03A H03D 126.0 . . ?
O01B C03B Mo05 176.9(9) . . ?
O022 C03E Mo08 172.5(12) . . ?
Mo03 C03F H03F 122.3 . . ?
C02Z C03F Mo03 71.2(5) . . ?
C02Z C03F H03F 125.6 . . ?
C02Z C03F C03W 108.8(9) . . ?
C03W C03F Mo03 72.6(5) . . ?
C03W C03F H03F 125.6 . . ?
Mo07 C03G H03G 123.7 . . ?
C038 C03G Mo07 70.9(5) . . ?
C038 C03G H03G 126.3 . . ?
C03P C03G Mo07 70.7(6) . . ?
C03P C03G C038 107.4(11) . . ?
C03P C03G H03G 126.3 . . ?
Mo08 C03I H03I 119.2 . . ?
C032 C03I Mo08 72.0(7) . . ?
C032 C03I H03I 126.6 . . ?
C032 C03I C04G 106.9(11) . . ?
C04G C03I Mo08 74.1(7) . . ?
C04G C03I H03I 126.6 . . ?
Mo06 C03J H03J 121.8 . . ?
C03A C03J Mo06 71.3(7) . . ?
C03A C03J H03J 125.9 . . ?
C03A C03J C03N 108.2(12) . . ?
C03N C03J Mo06 72.6(7) . . ?
C03N C03J H03J 125.9 . . ?
Mo05 C03M H03M 119.2 . . ?
C02M C03M Mo05 72.0(6) . . ?
C02M C03M H03M 126.2 . . ?
C039 C03M Mo05 74.6(6) . . ?
C039 C03M C02M 107.7(11) . . ?
C039 C03M H03M 126.2 . . ?
Mo06 C03N H03N 121.9 . . ?
C03J C03N Mo06 72.4(7) . . ?
C03J C03N H03N 125.7 . . ?
C03R C03N Mo06 71.7(6) . . ?
C03R C03N C03J 108.7(12) . . ?
C03R C03N H03N 125.7 . . ?
Mo07 C03P H03P 120.3 . . ?
C03G C03P Mo07 74.9(6) . . ?
C03G C03P H03P 125.1 . . ?
C04A C03P Mo07 71.4(7) . . ?
C04A C03P C03G 109.9(12) . . ?
C04A C03P H03P 125.1 . . ?
Mo06 C03R H03R 121.7 . . ?
C02T C03R Mo06 70.3(5) . . ?
C02T C03R H03R 125.7 . . ?
C03N C03R Mo06 74.0(6) . . ?
C03N C03R C02T 108.6(10) . . ?
C03N C03R H03R 125.7 . . ?
Mo03 C03W H03W 122.4 . . ?
C02A C03W Mo03 71.0(5) . . ?
C02A C03W C03F 107.9(9) . . ?
C02A C03W H03W 126.1 . . ?
C03F C03W Mo03 72.2(5) . . ?
C03F C03W H03W 126.1 . . ?
Mo05 C03X H03X 124.5 . . ?
C02Y C03X Mo05 70.8(6) . . ?
C02Y C03X C039 109.4(10) . . ?
C02Y C03X H03X 125.3 . . ?
C039 C03X Mo05 71.0(6) . . ?
C039 C03X H03X 125.3 . . ?
Mo07 C041 H041 120.9 . . ?
C038 C041 Mo07 73.6(6) . . ?
C038 C041 H041 127.0 . . ?
C038 C041 C04A 106.1(11) . . ?
C04A C041 Mo07 70.4(6) . . ?
C04A C041 H041 127.0 . . ?
Mo08 C043 H043 121.0 . . ?
C032 C043 Mo08 71.0(6) . . ?
C032 C043 H043 125.3 . . ?
C04K C043 Mo08 74.4(6) . . ?
C04K C043 C032 109.4(11) . . ?
C04K C043 H043 125.3 . . ?
C01K C045 H04A 109.5 . . ?
C01K C045 H04B 109.5 . . ?
C01K C045 H04C 109.5 . . ?
H04A C045 H04B 109.5 . . ?
H04A C045 H04C 109.5 . . ?
H04B C045 H04C 109.5 . . ?
Mo07 C04A H04D 119.6 . . ?
C03P C04A Mo07 73.8(6) . . ?
C03P C04A C041 107.0(12) . . ?
C03P C04A H04D 126.5 . . ?
C041 C04A Mo07 72.1(7) . . ?
C041 C04A H04D 126.5 . . ?
Mo08 C04G H04G 121.9 . . ?
C03I C04G Mo08 70.4(7) . . ?
C03I C04G H04G 126.1 . . ?
C04K C04G Mo08 73.3(7) . . ?
C04K C04G C03I 107.9(12) . . ?
C04K C04G H04G 126.1 . . ?
Mo08 C04K H04K 121.6 . . ?
C043 C04K Mo08 71.6(7) . . ?
C043 C04K C04G 107.1(13) . . ?
C043 C04K H04K 126.4 . . ?
C04G C04K Mo08 72.1(7) . . ?
C04G C04K H04K 126.4 . . ?
Cl0N C04T Cl0O 109.6(8) . . ?
Cl0N C04T H04E 109.8 . . ?
Cl0N C04T H04F 109.8 . . ?
Cl0O C04T H04E 109.8 . . ?
Cl0O C04T H04F 109.8 . . ?
H04E C04T H04F 108.2 . . ?
Cl0P C05G Cl00 113.9(13) . . ?
Cl0P C05G H05A 108.8 . . ?
Cl0P C05G H05B 108.8 . . ?
Cl00 C05G H05A 108.8 . . ?
Cl00 C05G H05B 108.8 . . ?
H05A C05G H05B 107.7 . . ?
O4 Al1 O3 110.5(13) . . ?
O4 Al1 O26 107.8(5) . . ?
O15 Al1 O3 113.4(10) . . ?
O15 Al1 O4 109.0(4) . . ?
O15 Al1 O26 111.4(5) . . ?
O26 Al1 O3 104.5(9) . . ?
O3A Al1 O4 108(2) . . ?
O3A Al1 O15 105.6(16) . . ?
O3A Al1 O26 114.4(14) . . ?
O5 Al2 O9 107.7(4) . . ?
O5 Al2 O13 113.7(5) . . ?
O5 Al2 O25 108.8(5) . . ?
O13 Al2 O9 109.9(4) . . ?
O13 Al2 O25 105.0(6) . . ?
O25 Al2 O9 111.7(4) . . ?
C18 O3 Al1 147.6(19) . . ?
C34 O4 Al1 156.3(8) . . ?
C55 O5 Al2 151.5(11) . . ?
O9 C8 C58 109.2(9) . . ?
O9 C8 C74 107.6(10) . . ?
O9 C8 C84 111.8(10) . . ?
C74 C8 C58 106.6(10) . . ?
C84 C8 C58 114.9(13) . . ?
C84 C8 C74 106.3(14) . . ?
C8 O9 Al2 148.7(7) . . ?
C47 O13 Al2 152.5(10) . . ?
C50 O15 Al1 153.2(10) . . ?
O3 C18 C54 106.0(15) . . ?
O3 C18 C66 103.2(16) . . ?
O3 C18 C65A 119(2) . . ?
C66 C18 C54 109.0(14) . . ?
O3A C18 C65 101(3) . . ?
O3A C18 C54A 111(2) . . ?
O3A C18 C66A 113(3) . . ?
C54A C18 C65 107.5(13) . . ?
C54A C18 C66A 111(2) . . ?
C65A C18 C54 109.8(14) . . ?
C65A C18 C66 109.0(15) . . ?
C66A C18 C65 112(2) . . ?
C91 O25 Al2 153.3(15) . . ?
C99 O26 Al1 160.4(11) . . ?
O4 C34 C71 111.1(12) . . ?
O4 C34 C100 101.5(13) . . ?
O4 C34 C108 119.5(14) . . ?
O4 C34 C71A 118.4(15) . . ?
O4 C34 C1 119.8(13) . . ?
O4 C34 C2 93.5(16) . . ?
C71 C34 C100 101.4(16) . . ?
C108 C34 C71 112.8(15) . . ?
C108 C34 C100 108.3(16) . . ?
C71A C34 C1 105.5(17) . . ?
C71A C34 C2 96(2) . . ?
C1 C34 C2 122(2) . . ?
O13 C47 C3 109.8(13) . . ?
O13 C47 C7 104.7(15) . . ?
O13 C47 C19 115.3(14) . . ?
C3 C47 C19 108.4(15) . . ?
C7 C47 C3 114.0(14) . . ?
C7 C47 C19 104.7(14) . . ?
O15 C50 C106 109.6(17) . . ?
O15 C50 C113 114.3(15) . . ?
O15 C50 C124 105.6(17) . . ?
C106 C50 C124 103.7(17) . . ?
C113 C50 C106 117.5(18) . . ?
C113 C50 C124 105(2) . . ?
F10 C54 C18 107.1(16) . . ?
F80 C54 F10 114.2(16) . . ?
F80 C54 C18 114.7(12) . . ?
F80 C54 F83 104.7(14) . . ?
F83 C54 F10 104.9(15) . . ?
F83 C54 C18 110.8(13) . . ?
O5 C55 C112 109.5(12) . . ?
O5 C55 C115 112.3(13) . . ?
O5 C55 C140 110.6(14) . . ?
C112 C55 C140 106.5(13) . . ?
C115 C55 C112 102.6(16) . . ?
C115 C55 C140 114.8(15) . . ?
F27 C58 C8 112.4(12) . . ?
F27 C58 F31 103.5(15) . . ?
F27 C58 F37 110.9(13) . . ?
F31 C58 C8 108.8(11) . . ?
F37 C58 C8 113.6(13) . . ?
F37 C58 F31 106.9(14) . . ?
F14 C65 C18 102(2) . . ?
F14 C65 F44 107(2) . . ?
F14 C65 F48 117(2) . . ?
F44 C65 C18 113.1(16) . . ?
F44 C65 F48 103.9(17) . . ?
F48 C65 C18 114.7(15) . . ?
F7 C66 C18 111(2) . . ?
F19 C66 F7 111(2) . . ?
F19 C66 C18 113.6(18) . . ?
F22 C66 F7 102(2) . . ?
F22 C66 C18 111(2) . . ?
F22 C66 F19 108(2) . . ?
F6 C71 F32 109(2) . . ?
F6 C71 C34 112.8(16) . . ?
F6 C71 F36 103.2(19) . . ?
F32 C71 C34 105.1(18) . . ?
F36 C71 F32 109.0(17) . . ?
F36 C71 C34 117.5(19) . . ?
F45 C72 C99 105.2(15) . . ?
F46 C72 F45 104.7(16) . . ?
F46 C72 C99 108.2(12) . . ?
F67 C72 F45 113.4(14) . . ?
F67 C72 F46 109.6(19) . . ?
F67 C72 C99 115.2(15) . . ?
F11 C74 C8 115.3(11) . . ?
F11 C74 F12 112.5(13) . . ?
F11 C74 F28 106.5(16) . . ?
F12 C74 C8 112.6(13) . . ?
F12 C74 F28 103.6(12) . . ?
F28 C74 C8 105.1(12) . . ?
C8 C84 F35 102.3(15) . . ?
F23 C84 C8 116.4(15) . . ?
F23 C84 F35 101.8(17) . . ?
F29 C84 C8 117.7(14) . . ?
F29 C84 F23 117.5(15) . . ?
F29 C84 F35 95.3(18) . . ?
O25 C91 C94 111.5(17) . . ?
O25 C91 C110 111.5(17) . . ?
O25 C91 C120 108.8(18) . . ?
C110 C91 C94 109(2) . . ?
C110 C91 C120 104(2) . . ?
C120 C91 C94 112.2(18) . . ?
F42 C94 F56 104(2) . . ?
F42 C94 F70 114(2) . . ?
F42 C94 C91 114.5(15) . . ?
F56 C94 F70 103.5(15) . . ?
F56 C94 C91 108(2) . . ?
F70 C94 C91 111.7(18) . . ?
O26 C99 C72 108.0(13) . . ?
O26 C99 C104 111.7(12) . . ?
O26 C99 C116 112.4(16) . . ?
C104 C99 C72 107.1(13) . . ?
C104 C99 C116 109.2(14) . . ?
C116 C99 C72 108.2(15) . . ?
F43 C100 C34 109(2) . . ?
F60 C100 C34 106(2) . . ?
F60 C100 F43 115(3) . . ?
F69 C100 C34 106(2) . . ?
F69 C100 F43 115(3) . . ?
F69 C100 F60 105(2) . . ?
F49 C104 F62 103.8(17) . . ?
F49 C104 F97 106.4(19) . . ?
F49 C104 C99 116.4(15) . . ?
F62 C104 F97 103.0(19) . . ?
F62 C104 C99 111.7(17) . . ?
F97 C104 C99 114.3(14) . . ?
F24 C106 C50 114.7(13) . . ?
F24 C106 F59 115.4(15) . . ?
F24 C106 F107 103.3(17) . . ?
F59 C106 C50 113.0(16) . . ?
F59 C106 F107 106.2(14) . . ?
F107 C106 C50 102.4(16) . . ?
F21 C108 C34 110.2(19) . . ?
F21 C108 F68 114(2) . . ?
F21 C108 F85 107.7(19) . . ?
F68 C108 C34 103.5(18) . . ?
F68 C108 F85 109(2) . . ?
F85 C108 C34 112.6(19) . . ?
F86 C110 C91 122(3) . . ?
F86 C110 F101 101(2) . . ?
F88 C110 F86 109(2) . . ?
F88 C110 C91 110(2) . . ?
F88 C110 F101 108(3) . . ?
C91 C110 F101 105.6(19) . . ?
F17 C112 C55 110.9(14) . . ?
F17 C112 F63 113.1(16) . . ?
F53 C112 F17 107.9(12) . . ?
F53 C112 C55 113.1(14) . . ?
F53 C112 F63 108.5(15) . . ?
F63 C112 C55 103.4(13) . . ?
F39 C113 C50 117(2) . . ?
F39 C113 F51 119(2) . . ?
F39 C113 F64 103.2(16) . . ?
C50 C113 F64 104(2) . . ?
F51 C113 C50 115.0(18) . . ?
F51 C113 F64 94(2) . . ?
F16 C115 F33 105.2(14) . . ?
F16 C115 C55 114.8(14) . . ?
F20 C115 F16 113(2) . . ?
F20 C115 F33 109.8(16) . . ?
F20 C115 C55 116.9(15) . . ?
C55 C115 F33 94.4(17) . . ?
F38 C116 F82 106.2(17) . . ?
F38 C116 F92 103(3) . . ?
F38 C116 C99 115(2) . . ?
F82 C116 C99 100.4(19) . . ?
F92 C116 F82 121(3) . . ?
F92 C116 C99 112.2(17) . . ?
F73 C120 F52 115(2) . . ?
F73 C120 C91 103(2) . . ?
C91 C120 F52 105(2) . . ?
F96 C120 F52 117(3) . . ?
F96 C120 F73 103(2) . . ?
F96 C120 C91 112(2) . . ?
F61 C124 C50 105(2) . . ?
F61 C124 F105 102.7(18) . . ?
F95 C124 C50 109(2) . . ?
F95 C124 F61 125(3) . . ?
F95 C124 F105 106(3) . . ?
F105 C124 C50 108(2) . . ?
F30 C140 C55 104.7(14) . . ?
F30 C140 F98 115.7(14) . . ?
F41 C140 F30 113.6(16) . . ?
F41 C140 C55 108.3(14) . . ?
F41 C140 F98 109.1(15) . . ?
F98 C140 C55 104.7(14) . . ?
F3 C3 C47 113.0(13) . . ?
F3 C3 F2 117.6(15) . . ?
F4 C3 C47 110.1(15) . . ?
F4 C3 F3 103.5(13) . . ?
F4 C3 F2 115.8(16) . . ?
F2 C3 C47 97.2(13) . . ?
F13 C7 C47 115.0(15) . . ?
F13 C7 F15 106.9(16) . . ?
F13 C7 F18 122(2) . . ?
F15 C7 C47 112.4(15) . . ?
F15 C7 F18 98.7(15) . . ?
F18 C7 C47 100.6(16) . . ?
F5 C19 C47 109.0(16) . . ?
F5 C19 F9 117.2(18) . . ?
F5 C19 F1 105.3(16) . . ?
F9 C19 C47 105.7(15) . . ?
F9 C19 F1 118.3(16) . . ?
F1 C19 C47 99.7(14) . . ?
C18 O3A Al1 162(4) . . ?
F10A C54A C18 107(2) . . ?
F80A C54A C18 107(2) . . ?
F80A C54A F10A 101(2) . . ?
F83A C54A C18 110(2) . . ?
F83A C54A F10A 121(2) . . ?
F83A C54A F80A 109(2) . . ?
F14A C65A C18 113(2) . . ?
F14A C65A F44A 107.8(18) . . ?
F14A C65A F48A 112(2) . . ?
F44A C65A C18 108.9(17) . . ?
F44A C65A F48A 96(2) . . ?
F48A C65A C18 118.2(19) . . ?
F7A C66A C18 114(4) . . ?
F7A C66A F19A 108(4) . . ?
F7A C66A F22A 102(4) . . ?
F19A C66A C18 108(3) . . ?
F19A C66A F22A 117(4) . . ?
F22A C66A C18 108(4) . . ?
F6A C71A C34 105(2) . . ?
F6A C71A F36A 108(3) . . ?
F32A C71A C34 118(3) . . ?
F32A C71A F6A 104(3) . . ?
F32A C71A F36A 112(3) . . ?
F36A C71A C34 109(2) . . ?
F60 C1 C34 111(2) . . ?
F60A C1 C34 109(3) . . ?
F60A C1 F60 97(2) . . ?
F69A C1 C34 105(2) . . ?
F69A C1 F60 119(3) . . ?
F69A C1 F60A 116(3) . . ?
F68A C2 C34 111(4) . . ?
F85A C2 C34 106(3) . . ?
F85A C2 F68A 124(5) . . ?

loop_
_geom_bond_atom_site_label_1
_geom_bond_atom_site_label_2
_geom_bond_distance
_geom_bond_site_symmetry_2
_geom_bond_publ_flag
Ag01 Ag02 2.8922(8) . ?
Ag01 As0A 2.7917(11) . ?
Ag01 As0C 2.7444(12) . ?
Ag01 As0D 2.6849(12) . ?
Ag01 P0G 2.591(2) . ?
Ag02 As09 2.6882(10) . ?
Ag02 As0B 2.6656(12) . ?
Ag02 As0E 2.7573(13) . ?
Ag02 P0H 2.563(2) . ?
Mo03 Mo04 3.0473(9) . ?
Mo03 As09 2.6377(10) . ?
Mo03 As0C 2.5595(11) . ?
Mo03 C01Q 1.986(8) . ?
Mo03 C024 1.972(9) . ?
Mo03 C02A 2.313(8) . ?
Mo03 C02P 2.273(8) . ?
Mo03 C02Z 2.312(8) . ?
Mo03 C03F 2.343(9) . ?
Mo03 C03W 2.348(8) . ?
Mo04 As09 2.5513(10) . ?
Mo04 As0C 2.6364(11) . ?
Mo04 C01F 1.986(9) . ?
Mo04 C025 2.361(9) . ?
Mo04 C027 2.020(10) . ?
Mo04 C02R 2.296(10) . ?
Mo04 C02S 2.264(9) . ?
Mo04 C02U 2.301(9) . ?
Mo04 C034 2.348(10) . ?
Mo05 Mo06 3.0578(10) . ?
Mo05 As0A 2.5549(11) . ?
Mo05 As0B 2.6428(12) . ?
Mo05 C02C 2.006(11) . ?
Mo05 C02M 2.291(9) . ?
Mo05 C02Y 2.336(9) . ?
Mo05 C039 2.346(10) . ?
Mo05 C03B 1.975(11) . ?
Mo05 C03M 2.289(10) . ?
Mo05 C03X 2.391(9) . ?
Mo06 As0A 2.6375(11) . ?
Mo06 As0B 2.5582(12) . ?
Mo06 C01J 1.995(10) . ?
Mo06 C020 1.993(10) . ?
Mo06 C02T 2.267(10) . ?
Mo06 C03A 2.305(10) . ?
Mo06 C03J 2.340(12) . ?
Mo06 C03N 2.343(10) . ?
Mo06 C03R 2.314(9) . ?
Mo07 Mo08 3.0796(10) . ?
Mo07 As0D 2.6368(12) . ?
Mo07 As0E 2.5491(13) . ?
Mo07 C026 2.005(9) . ?
Mo07 C02Q 1.959(10) . ?
Mo07 C038 2.333(9) . ?
Mo07 C03G 2.372(10) . ?
Mo07 C03P 2.320(10) . ?
Mo07 C041 2.312(11) . ?
Mo07 C04A 2.290(11) . ?
Mo08 As0D 2.5578(12) . ?
Mo08 As0E 2.6494(13) . ?
Mo08 C02I 1.990(10) . ?
Mo08 C032 2.282(10) . ?
Mo08 C03E 1.995(10) . ?
Mo08 C03I 2.295(11) . ?
Mo08 C043 2.324(10) . ?
Mo08 C04G 2.343(12) . ?
Mo08 C04K 2.359(12) . ?
As09 As0C 2.3609(13) . ?
As0A As0B 2.3675(15) . ?
As0D As0E 2.3546(17) . ?
Fe0F P0G 2.332(2) 2_545 ?
Fe0F P0H 2.332(2) . ?
Fe0F P0I 2.378(2) . ?
Fe0F P0J 2.393(2) . ?
Fe0F P0K 2.371(2) . ?
Fe0F C01G 2.080(8) . ?
Fe0F C01H 2.100(8) . ?
Fe0F C01K 2.089(8) . ?
Fe0F C01L 2.084(9) . ?
Fe0F C01W 2.094(8) . ?
P0G P0J 2.107(3) 2 ?
P0G P0K 2.106(3) 2 ?
P0H P0I 2.112(3) . ?
P0H P0J 2.103(3) . ?
P0I P0K 2.115(3) . ?
Cl0N C04T 1.743(17) . ?
Cl0O C04T 1.754(15) . ?
Cl0P C05G 1.65(2) . ?
Cl00 C05G 1.81(2) . ?
O00S C024 1.148(11) . ?
O00U C01F 1.152(11) . ?
O00V C01J 1.126(11) . ?
O00X C01Q 1.160(10) . ?
O010 C020 1.168(12) . ?
O013 C02Q 1.177(13) . ?
O015 C026 1.099(11) . ?
O016 C027 1.119(12) . ?
O017 C02I 1.136(12) . ?
O01B C03B 1.157(13) . ?
C01G C01H 1.411(12) . ?
C01G C01L 1.409(13) . ?
C01G C01Y 1.545(12) . ?
C01H C01W 1.409(13) . ?
C01H C030 1.500(13) . ?
C01K C01L 1.432(12) . ?
C01K C01W 1.411(13) . ?
C01K C045 1.498(13) . ?
C01L C02W 1.523(13) . ?
O01R C02C 1.138(13) . ?
C01W C02F 1.520(12) . ?
C01Y H01A 0.9800 . ?
C01Y H01B 0.9800 . ?
C01Y H01C 0.9800 . ?
O022 C03E 1.122(13) . ?
C025 H025 0.9500 . ?
C025 C02U 1.417(14) . ?
C025 C034 1.407(14) . ?
C02A H02A 0.9500 . ?
C02A C02P 1.428(15) . ?
C02A C03W 1.416(14) . ?
C02F H02B 0.9800 . ?
C02F H02C 0.9800 . ?
C02F H02D 0.9800 . ?
C02M H02M 0.9500 . ?
C02M C02Y 1.431(17) . ?
C02M C03M 1.424(17) . ?
C02P H02P 0.9500 . ?
C02P C02Z 1.404(14) . ?
C02R H02R 0.9500 . ?
C02R C02S 1.429(15) . ?
C02R C034 1.406(16) . ?
C02S H02S 0.9500 . ?
C02S C02U 1.404(15) . ?
C02T H02T 0.9500 . ?
C02T C03A 1.434(18) . ?
C02T C03R 1.411(18) . ?
C02U H02U 0.9500 . ?
C02W H02E 0.9800 . ?
C02W H02F 0.9800 . ?
C02W H02G 0.9800 . ?
C02Y H02Y 0.9500 . ?
C02Y C03X 1.384(16) . ?
C02Z H02Z 0.9500 . ?
C02Z C03F 1.405(15) . ?
C030 H03A 0.9800 . ?
C030 H03B 0.9800 . ?
C030 H03C 0.9800 . ?
C032 H032 0.9500 . ?
C032 C03I 1.374(17) . ?
C032 C043 1.376(17) . ?
C034 H034 0.9500 . ?
C038 H038 0.9500 . ?
C038 C03G 1.421(16) . ?
C038 C041 1.377(18) . ?
C039 H039 0.9500 . ?
C039 C03M 1.405(17) . ?
C039 C03X 1.407(17) . ?
C03A H03D 0.9500 . ?
C03A C03J 1.38(2) . ?
C03F H03F 0.9500 . ?
C03F C03W 1.420(15) . ?
C03G H03G 0.9500 . ?
C03G C03P 1.387(18) . ?
C03I H03I 0.9500 . ?
C03I C04G 1.41(2) . ?
C03J H03J 0.9500 . ?
C03J C03N 1.407(19) . ?
C03M H03M 0.9500 . ?
C03N H03N 0.9500 . ?
C03N C03R 1.374(18) . ?
C03P H03P 0.9500 . ?
C03P C04A 1.380(19) . ?
C03R H03R 0.9500 . ?
C03W H03W 0.9500 . ?
C03X H03X 0.9500 . ?
C041 H041 0.9500 . ?
C041 C04A 1.48(2) . ?
C043 H043 0.9500 . ?
C043 C04K 1.368(19) . ?
C045 H04A 0.9800 . ?
C045 H04B 0.9800 . ?
C045 H04C 0.9800 . ?
C04A H04D 0.9500 . ?
C04G H04G 0.9500 . ?
C04G C04K 1.398(19) . ?
C04K H04K 0.9500 . ?
C04T H04E 0.9900 . ?
C04T H04F 0.9900 . ?
C05G H05A 0.9900 . ?
C05G H05B 0.9900 . ?
Al1 O3 1.74(3) . ?
Al1 O4 1.712(7) . ?
Al1 O15 1.708(7) . ?
Al1 O26 1.721(9) . ?
Al1 O3A 1.68(5) . ?
Al2 O5 1.699(7) . ?
Al2 O9 1.713(7) . ?
Al2 O13 1.707(8) . ?
Al2 O25 1.712(8) . ?
O3 C18 1.36(3) . ?
O4 C34 1.326(13) . ?
O5 C55 1.325(15) . ?
F6 C71 1.31(3) . ?
F7 C66 1.34(2) . ?
C8 O9 1.349(12) . ?
C8 C58 1.552(17) . ?
C8 C74 1.530(17) . ?
C8 C84 1.496(17) . ?
F10 C54 1.348(16) . ?
F11 C74 1.258(19) . ?
F12 C74 1.332(16) . ?
O13 C47 1.359(17) . ?
F14 C65 1.333(14) . ?
O15 C50 1.321(17) . ?
F16 C115 1.30(3) . ?
F17 C112 1.318(14) . ?
C18 C54 1.572(16) . ?
C18 C65 1.591(17) . ?
C18 C66 1.545(18) . ?
C18 O3A 1.33(5) . ?
C18 C54A 1.55(3) . ?
C18 C65A 1.43(3) . ?
C18 C66A 1.58(4) . ?
F19 C66 1.340(19) . ?
F20 C115 1.27(2) . ?
F21 C108 1.34(3) . ?
F22 C66 1.339(19) . ?
F23 C84 1.259(19) . ?
F24 C106 1.290(15) . ?
O25 C91 1.354(19) . ?
O26 C99 1.234(14) . ?
F27 C58 1.292(17) . ?
F28 C74 1.386(19) . ?
F29 C84 1.24(2) . ?
F30 C140 1.336(15) . ?
F31 C58 1.345(18) . ?
F32 C71 1.35(3) . ?
F33 C115 1.66(3) . ?
C34 C71 1.55(3) . ?
C34 C100 1.76(3) . ?
C34 C108 1.46(3) . ?
C34 C71A 1.41(4) . ?
C34 C1 1.60(4) . ?
C34 C2 1.79(6) . ?
F35 C84 1.57(3) . ?
F36 C71 1.33(2) . ?
F37 C58 1.323(18) . ?
F38 C116 1.23(3) . ?
F39 C113 1.28(3) . ?
F41 C140 1.331(16) . ?
F42 C94 1.27(2) . ?
F43 C100 1.31(4) . ?
F44 C65 1.338(13) . ?
F45 C72 1.37(2) . ?
F46 C72 1.33(2) . ?
C47 C3 1.537(16) . ?
C47 C7 1.530(17) . ?
C47 C19 1.540(17) . ?
F48 C65 1.342(13) . ?
F49 C104 1.25(2) . ?
C50 C106 1.56(3) . ?
C50 C113 1.44(3) . ?
C50 C124 1.56(4) . ?
F51 C113 1.38(2) . ?
F52 C120 1.51(4) . ?
F53 C112 1.318(14) . ?
C54 F80 1.341(16) . ?
C54 F83 1.344(16) . ?
C55 C112 1.55(3) . ?
C55 C115 1.55(3) . ?
C55 C140 1.590(17) . ?
F56 C94 1.39(3) . ?
F59 C106 1.323(14) . ?
F60 C100 1.30(3) . ?
F60 C1 1.379(19) . ?
F61 C124 1.40(3) . ?
F62 C104 1.25(2) . ?
F63 C112 1.399(16) . ?
F64 C113 1.53(3) . ?
F67 C72 1.201(19) . ?
F68 C108 1.359(18) . ?
F69 C100 1.28(3) . ?
F70 C94 1.41(3) . ?
C72 C99 1.70(2) . ?
F73 C120 1.50(3) . ?
F82 C116 1.51(3) . ?
F85 C108 1.37(3) . ?
F86 C110 1.25(2) . ?
F88 C110 1.25(2) . ?
C91 C94 1.51(3) . ?
C91 C110 1.50(4) . ?
C91 C120 1.504(18) . ?
F92 C116 1.24(3) . ?
F95 C124 1.21(3) . ?
F96 C120 1.29(3) . ?
F97 C104 1.35(2) . ?
F98 C140 1.361(15) . ?
C99 C104 1.53(2) . ?
C99 C116 1.55(2) . ?
F101 C110 1.53(3) . ?
F105 C124 1.44(3) . ?
C106 F107 1.448(17) . ?
F3 C3 1.345(14) . ?
F4 C3 1.316(16) . ?
F5 C19 1.280(16) . ?
F13 C7 1.252(15) . ?
F9 C19 1.301(15) . ?
F1 C19 1.404(16) . ?
F2 C3 1.427(16) . ?
F15 C7 1.354(16) . ?
F18 C7 1.387(17) . ?
F7A C66A 1.29(5) . ?
F10A C54A 1.343(19) . ?
F14A C65A 1.35(3) . ?
F19A C66A 1.39(5) . ?
F22A C66A 1.41(5) . ?
F44A C65A 1.36(3) . ?
F48A C65A 1.38(3) . ?
C54A F80A 1.339(19) . ?
C54A F83A 1.310(18) . ?
F6A C71A 1.34(2) . ?
F32A C71A 1.34(2) . ?
F36A C71A 1.348(19) . ?
F60A C1 1.320(19) . ?
F68A C2 1.33(2) . ?
F69A C1 1.311(19) . ?
F85A C2 1.30(6) . ?

loop_
_geom_torsion_atom_site_label_1
_geom_torsion_atom_site_label_2
_geom_torsion_atom_site_label_3
_geom_torsion_atom_site_label_4
_geom_torsion
_geom_torsion_site_symmetry_1
_geom_torsion_site_symmetry_2
_geom_torsion_site_symmetry_3
_geom_torsion_site_symmetry_4
_geom_torsion_publ_flag
Mo03 C02A C02P C02Z -65.6(6) . . . . ?
Mo03 C02A C03W C03F 63.2(6) . . . . ?
Mo03 C02P C02Z C03F -65.0(6) . . . . ?
Mo03 C02Z C03F C03W -63.3(6) . . . . ?
Mo03 C03F C03W C02A -62.4(6) . . . . ?
Mo04 C025 C02U C02S 63.4(7) . . . . ?
Mo04 C025 C034 C02R -62.1(7) . . . . ?
Mo04 C02R C02S C02U -65.7(7) . . . . ?
Mo04 C02R C034 C025 63.9(7) . . . . ?
Mo04 C02S C02U C025 -66.0(7) . . . . ?
Mo05 C02M C02Y C03X -66.5(7) . . . . ?
Mo05 C02M C03M C039 66.6(7) . . . . ?
Mo05 C02Y C03X C039 -60.8(7) . . . . ?
Mo05 C039 C03M C02M -64.9(7) . . . . ?
Mo05 C039 C03X C02Y 60.7(7) . . . . ?
Mo06 C02T C03A C03J 65.1(8) . . . . ?
Mo06 C02T C03R C03N -64.6(8) . . . . ?
Mo06 C03A C03J C03N 63.7(8) . . . . ?
Mo06 C03J C03N C03R 62.9(8) . . . . ?
Mo06 C03N C03R C02T 62.2(7) . . . . ?
Mo07 C038 C03G C03P -61.7(7) . . . . ?
Mo07 C038 C041 C04A 63.3(7) . . . . ?
Mo07 C03G C03P C04A -63.3(8) . . . . ?
Mo07 C03P C04A C041 -64.9(7) . . . . ?
Mo07 C041 C04A C03P 66.1(7) . . . . ?
Mo08 C032 C03I C04G 66.5(8) . . . . ?
Mo08 C032 C043 C04K -65.0(8) . . . . ?
Mo08 C03I C04G C04K 64.2(8) . . . . ?
Mo08 C043 C04K C04G -63.8(8) . . . . ?
Mo08 C04G C04K C043 63.5(8) . . . . ?
Fe0F C01G C01H C01W -60.4(6) . . . . ?
Fe0F C01G C01H C030 121.8(9) . . . . ?
Fe0F C01G C01L C01K 60.6(6) . . . . ?
Fe0F C01G C01L C02W -122.3(10) . . . . ?
Fe0F C01H C01W C01K -59.6(6) . . . . ?
Fe0F C01H C01W C02F 123.7(9) . . . . ?
Fe0F C01K C01L C01G -60.5(6) . . . . ?
Fe0F C01K C01L C02W 122.2(9) . . . . ?
Fe0F C01K C01W C01H 60.0(6) . . . . ?
Fe0F C01K C01W C02F -123.3(9) . . . . ?
C01G C01H C01W Fe0F 60.0(6) . . . . ?
C01G C01H C01W C01K 0.3(10) . . . . ?
C01G C01H C01W C02F -176.3(8) . . . . ?
C01H C01G C01L Fe0F -60.7(6) . . . . ?
C01H C01G C01L C01K -0.1(10) . . . . ?
C01H C01G C01L C02W 177.1(9) . . . . ?
C01L C01G C01H Fe0F 60.3(6) . . . . ?
C01L C01G C01H C01W -0.1(10) . . . . ?
C01L C01G C01H C030 -177.9(9) . . . . ?
C01L C01K C01W Fe0F -60.4(6) . . . . ?
C01L C01K C01W C01H -0.4(10) . . . . ?
C01L C01K C01W C02F 176.3(8) . . . . ?
C01W C01K C01L Fe0F 60.9(6) . . . . ?
C01W C01K C01L C01G 0.3(10) . . . . ?
C01W C01K C01L C02W -176.9(9) . . . . ?
C01Y C01G C01H Fe0F -122.4(8) . . . . ?
C01Y C01G C01H C01W 177.2(8) . . . . ?
C01Y C01G C01H C030 -0.6(14) . . . . ?
C01Y C01G C01L Fe0F 122.0(9) . . . . ?
C01Y C01G C01L C01K -177.4(8) . . . . ?
C01Y C01G C01L C02W -0.2(15) . . . . ?
C02A C02P C02Z Mo03 65.4(6) . . . . ?
C02A C02P C02Z C03F 0.4(10) . . . . ?
C02M C02Y C03X Mo05 63.3(7) . . . . ?
C02M C02Y C03X C039 2.5(11) . . . . ?
C02P C02A C03W Mo03 -62.9(6) . . . . ?
C02P C02A C03W C03F 0.3(10) . . . . ?
C02P C02Z C03F Mo03 63.0(6) . . . . ?
C02P C02Z C03F C03W -0.3(10) . . . . ?
C02R C02S C02U Mo04 65.3(7) . . . . ?
C02R C02S C02U C025 -0.7(11) . . . . ?
C02S C02R C034 Mo04 -63.1(7) . . . . ?
C02S C02R C034 C025 0.8(11) . . . . ?
C02T C03A C03J Mo06 -62.6(7) . . . . ?
C02T C03A C03J C03N 1.2(13) . . . . ?
C02U C025 C034 Mo04 60.8(7) . . . . ?
C02U C025 C034 C02R -1.2(11) . . . . ?
C02Y C02M C03M Mo05 -65.7(7) . . . . ?
C02Y C02M C03M C039 1.0(11) . . . . ?
C02Z C03F C03W Mo03 62.4(6) . . . . ?
C02Z C03F C03W C02A 0.0(10) . . . . ?
C030 C01H C01W Fe0F -122.2(9) . . . . ?
C030 C01H C01W C01K 178.1(9) . . . . ?
C030 C01H C01W C02F 1.5(15) . . . . ?
C032 C03I C04G Mo08 -65.1(8) . . . . ?
C032 C03I C04G C04K -0.8(13) . . . . ?
C032 C043 C04K Mo08 62.8(8) . . . . ?
C032 C043 C04K C04G -1.0(13) . . . . ?
C034 C025 C02U Mo04 -62.2(7) . . . . ?
C034 C025 C02U C02S 1.2(11) . . . . ?
C034 C02R C02S Mo04 65.6(7) . . . . ?
C034 C02R C02S C02U 0.0(11) . . . . ?
C038 C03G C03P Mo07 61.8(7) . . . . ?
C038 C03G C03P C04A -1.5(12) . . . . ?
C038 C041 C04A Mo07 -65.5(7) . . . . ?
C038 C041 C04A C03P 0.6(12) . . . . ?
C03A C02T C03R Mo06 66.5(7) . . . . ?
C03A C02T C03R C03N 1.9(12) . . . . ?
C03A C03J C03N Mo06 -62.9(8) . . . . ?
C03A C03J C03N C03R 0.0(13) . . . . ?
C03G C038 C041 Mo07 -64.9(7) . . . . ?
C03G C038 C041 C04A -1.5(11) . . . . ?
C03G C03P C04A Mo07 65.5(8) . . . . ?
C03G C03P C04A C041 0.6(12) . . . . ?
C03I C032 C043 Mo08 65.5(8) . . . . ?
C03I C032 C043 C04K 0.5(13) . . . . ?
C03I C04G C04K Mo08 -62.4(8) . . . . ?
C03I C04G C04K C043 1.1(13) . . . . ?
C03J C03N C03R Mo06 -63.4(8) . . . . ?
C03J C03N C03R C02T -1.2(12) . . . . ?
C03M C02M C02Y Mo05 64.4(7) . . . . ?
C03M C02M C02Y C03X -2.1(11) . . . . ?
C03M C039 C03X Mo05 -62.6(7) . . . . ?
C03M C039 C03X C02Y -1.9(11) . . . . ?
C03R C02T C03A Mo06 -67.0(7) . . . . ?
C03R C02T C03A C03J -1.9(12) . . . . ?
C03W C02A C02P Mo03 65.2(6) . . . . ?
C03W C02A C02P C02Z -0.4(10) . . . . ?
C03X C039 C03M Mo05 65.4(7) . . . . ?
C03X C039 C03M C02M 0.5(11) . . . . ?
C041 C038 C03G Mo07 63.6(7) . . . . ?
C041 C038 C03G C03P 1.9(11) . . . . ?
C043 C032 C03I Mo08 -66.3(8) . . . . ?
C043 C032 C03I C04G 0.2(13) . . . . ?
C045 C01K C01L Fe0F -122.7(10) . . . . ?
C045 C01K C01L C01G 176.8(9) . . . . ?
C045 C01K C01L C02W -0.5(15) . . . . ?
C045 C01K C01W Fe0F 123.3(10) . . . . ?
C045 C01K C01W C01H -176.7(9) . . . . ?
C045 C01K C01W C02F 0.0(15) . . . . ?
Al1 O3 C18 C54 66(5) . . . . ?
Al1 O3 C18 C66 -179(4) . . . . ?
Al1 O3 C18 C65A -58(5) . . . . ?
Al1 O4 C34 C71 -157.6(19) . . . . ?
Al1 O4 C34 C100 -51(3) . . . . ?
Al1 O4 C34 C108 68(3) . . . . ?
Al1 O4 C34 C71A -136(2) . . . . ?
Al1 O4 C34 C1 -4(3) . . . . ?
Al1 O4 C34 C2 126(3) . . . . ?
Al1 O15 C50 C106 -54(4) . . . . ?
Al1 O15 C50 C113 172(2) . . . . ?
Al1 O15 C50 C124 57(4) . . . . ?
Al1 O26 C99 C72 -18(4) . . . . ?
Al1 O26 C99 C104 99(3) . . . . ?
Al1 O26 C99 C116 -138(3) . . . . ?
Al2 O5 C55 C112 -84(2) . . . . ?
Al2 O5 C55 C115 30(3) . . . . ?
Al2 O5 C55 C140 159.2(16) . . . . ?
Al2 O13 C47 C3 149.0(19) . . . . ?
Al2 O13 C47 C7 -88(3) . . . . ?
Al2 O13 C47 C19 26(3) . . . . ?
Al2 O25 C91 C94 97(3) . . . . ?
Al2 O25 C91 C110 -25(3) . . . . ?
Al2 O25 C91 C120 -139(2) . . . . ?
O3 Al1 O4 C34 -44(2) . . . . ?
O3 Al1 O15 C50 -142(3) . . . . ?
O3 Al1 O26 C99 -69(4) . . . . ?
O3 C18 C54 F10 -93(2) . . . . ?
O3 C18 C54 F80 35(2) . . . . ?
O3 C18 C54 F83 153.3(19) . . . . ?
O3 C18 C66 F7 -68(2) . . . . ?
O3 C18 C66 F19 167(2) . . . . ?
O3 C18 C66 F22 45(3) . . . . ?
O3 C18 C65A F14A 172.4(17) . . . . ?
O3 C18 C65A F44A -68(2) . . . . ?
O3 C18 C65A F48A 40(3) . . . . ?
O4 Al1 O3 C18 -114(5) . . . . ?
O4 Al1 O15 C50 -18(3) . . . . ?
O4 Al1 O26 C99 174(3) . . . . ?
O4 Al1 O3A C18 -156(9) . . . . ?
O4 C34 C71 F6 34(2) . . . . ?
O4 C34 C71 F32 -84.4(17) . . . . ?
O4 C34 C71 F36 154.2(18) . . . . ?
O4 C34 C100 F43 -70(2) . . . . ?
O4 C34 C100 F60 165.4(18) . . . . ?
O4 C34 C100 F69 54(2) . . . . ?
O4 C34 C108 F21 -68(2) . . . . ?
O4 C34 C108 F68 54(2) . . . . ?
O4 C34 C108 F85 171.5(15) . . . . ?
O4 C34 C71A F6A 73(2) . . . . ?
O4 C34 C71A F32A -42(3) . . . . ?
O4 C34 C71A F36A -171.4(19) . . . . ?
O4 C34 C1 F60 -120.2(18) . . . . ?
O4 C34 C1 F60A 134.3(19) . . . . ?
O4 C34 C1 F69A 9(3) . . . . ?
O4 C34 C2 F68A -19(4) . . . . ?
O4 C34 C2 F85A -157(3) . . . . ?
O5 Al2 O9 C8 -31.2(15) . . . . ?
O5 Al2 O13 C47 -94(2) . . . . ?
O5 Al2 O25 C91 -164(2) . . . . ?
O5 C55 C112 F17 -41(2) . . . . ?
O5 C55 C112 F53 -162.2(14) . . . . ?
O5 C55 C112 F63 80.7(15) . . . . ?
O5 C55 C115 F16 -28(3) . . . . ?
O5 C55 C115 F20 -164(2) . . . . ?
O5 C55 C115 F33 81.0(17) . . . . ?
O5 C55 C140 F30 77.6(15) . . . . ?
O5 C55 C140 F41 -43.9(16) . . . . ?
O5 C55 C140 F98 -160.2(13) . . . . ?
O9 Al2 O5 C55 178(2) . . . . ?
O9 Al2 O13 C47 27(3) . . . . ?
O9 Al2 O25 C91 78(3) . . . . ?
O9 C8 C58 F27 66.7(15) . . . . ?
O9 C8 C58 F31 -47.3(16) . . . . ?
O9 C8 C58 F37 -166.3(12) . . . . ?
O9 C8 C74 F11 -41.3(16) . . . . ?
O9 C8 C74 F12 -172.2(11) . . . . ?
O9 C8 C74 F28 75.7(14) . . . . ?
O9 C8 C84 F23 -169.9(18) . . . . ?
O9 C8 C84 F29 -23(3) . . . . ?
O9 C8 C84 F35 80.2(13) . . . . ?
O13 Al2 O5 C55 -60(2) . . . . ?
O13 Al2 O9 C8 -155.5(14) . . . . ?
O13 Al2 O25 C91 -41(3) . . . . ?
O13 C47 C3 F3 153.1(16) . . . . ?
O13 C47 C3 F4 38(2) . . . . ?
O13 C47 C3 F2 -82.8(17) . . . . ?
O13 C47 C7 F13 41(2) . . . . ?
O13 C47 C7 F15 163.5(15) . . . . ?
O13 C47 C7 F18 -92.3(16) . . . . ?
O13 C47 C19 F5 34(2) . . . . ?
O13 C47 C19 F9 160.6(16) . . . . ?
O13 C47 C19 F1 -76.1(17) . . . . ?
O15 Al1 O3 C18 9(5) . . . . ?
O15 Al1 O4 C34 -169(2) . . . . ?
O15 Al1 O26 C99 54(3) . . . . ?
O15 Al1 O3A C18 -39(10) . . . . ?
O15 C50 C106 F24 31(3) . . . . ?
O15 C50 C106 F59 166.6(16) . . . . ?
O15 C50 C106 F107 -79.7(18) . . . . ?
O15 C50 C113 F39 -65(3) . . . . ?
O15 C50 C113 F51 149(2) . . . . ?
O15 C50 C113 F64 48(3) . . . . ?
O15 C50 C124 F61 -88.4(19) . . . . ?
O15 C50 C124 F95 47(3) . . . . ?
O15 C50 C124 F105 162.5(18) . . . . ?
O25 Al2 O5 C55 57(2) . . . . ?
O25 Al2 O9 C8 88.3(15) . . . . ?
O25 Al2 O13 C47 147(2) . . . . ?
O25 C91 C94 F42 -38(3) . . . . ?
O25 C91 C94 F56 78(2) . . . . ?
O25 C91 C94 F70 -169.0(19) . . . . ?
O25 C91 C110 F86 -165(2) . . . . ?
O25 C91 C110 F88 -36(3) . . . . ?
O25 C91 C110 F101 81(2) . . . . ?
O25 C91 C120 F52 -45(2) . . . . ?
O25 C91 C120 F73 77(2) . . . . ?
O25 C91 C120 F96 -173(3) . . . . ?
O26 Al1 O3 C18 130(4) . . . . ?
O26 Al1 O4 C34 70(2) . . . . ?
O26 Al1 O15 C50 101(3) . . . . ?
O26 Al1 O3A C18 84(9) . . . . ?
O26 C99 C104 F49 46(2) . . . . ?
O26 C99 C104 F62 -73(2) . . . . ?
O26 C99 C104 F97 171.1(19) . . . . ?
O26 C99 C116 F38 -79(2) . . . . ?
O26 C99 C116 F82 168.2(14) . . . . ?
O26 C99 C116 F92 39(3) . . . . ?
F45 C72 C99 O26 -75.3(15) . . . . ?
F45 C72 C99 C104 164.3(13) . . . . ?
F45 C72 C99 C116 46.6(17) . . . . ?
F46 C72 C99 O26 36.1(19) . . . . ?
F46 C72 C99 C104 -84.3(18) . . . . ?
F46 C72 C99 C116 158.1(17) . . . . ?
C54 C18 C66 F7 45(2) . . . . ?
C54 C18 C66 F19 -81(2) . . . . ?
C54 C18 C66 F22 157.2(18) . . . . ?
C54 C18 C65A F14A 50(2) . . . . ?
C54 C18 C65A F44A 169.3(15) . . . . ?
C54 C18 C65A F48A -83(2) . . . . ?
C58 C8 O9 Al2 99.3(15) . . . . ?
C58 C8 C74 F11 75.7(16) . . . . ?
C58 C8 C74 F12 -55.2(15) . . . . ?
C58 C8 C74 F28 -167.3(13) . . . . ?
C58 C8 C84 F23 65(3) . . . . ?
C58 C8 C84 F29 -148(2) . . . . ?
C58 C8 C84 F35 -45.0(16) . . . . ?
C65 C18 O3A Al1 -19(10) . . . . ?
C65 C18 C54A F10A 85(2) . . . . ?
C65 C18 C54A F80A -167.4(16) . . . . ?
C65 C18 C54A F83A -49(2) . . . . ?
C65 C18 C66A F7A -150(3) . . . . ?
C65 C18 C66A F19A 89(4) . . . . ?
C65 C18 C66A F22A -38(3) . . . . ?
C66 C18 C54 F10 156.7(15) . . . . ?
C66 C18 C54 F80 -75.5(18) . . . . ?
C66 C18 C54 F83 42.8(18) . . . . ?
C66 C18 C65A F14A -69(2) . . . . ?
C66 C18 C65A F44A 50(2) . . . . ?
C66 C18 C65A F48A 158(2) . . . . ?
F67 C72 C99 O26 159.1(16) . . . . ?
F67 C72 C99 C104 39(2) . . . . ?
F67 C72 C99 C116 -79(2) . . . . ?
C71 C34 C100 F43 44(2) . . . . ?
C71 C34 C100 F60 -80(2) . . . . ?
C71 C34 C100 F69 168(2) . . . . ?
C71 C34 C108 F21 158.4(17) . . . . ?
C71 C34 C108 F68 -79(2) . . . . ?
C71 C34 C108 F85 38(2) . . . . ?
C72 C99 C104 F49 164.4(17) . . . . ?
C72 C99 C104 F62 46(2) . . . . ?
C72 C99 C104 F97 -71(2) . . . . ?
C72 C99 C116 F38 162(2) . . . . ?
C72 C99 C116 F82 49.0(16) . . . . ?
C72 C99 C116 F92 -80(3) . . . . ?
C74 C8 O9 Al2 -145.4(13) . . . . ?
C74 C8 C58 F27 -49.2(16) . . . . ?
C74 C8 C58 F31 -163.2(14) . . . . ?
C74 C8 C58 F37 77.8(15) . . . . ?
C74 C8 C84 F23 -53(2) . . . . ?
C74 C8 C84 F29 95(2) . . . . ?
C74 C8 C84 F35 -162.7(11) . . . . ?
C84 C8 O9 Al2 -29(2) . . . . ?
C84 C8 C58 F27 -166.7(14) . . . . ?
C84 C8 C58 F31 79.3(18) . . . . ?
C84 C8 C58 F37 -39.7(19) . . . . ?
C84 C8 C74 F11 -161.2(14) . . . . ?
C84 C8 C74 F12 67.8(15) . . . . ?
C84 C8 C74 F28 -44.2(16) . . . . ?
C94 C91 C110 F86 71(3) . . . . ?
C94 C91 C110 F88 -159(2) . . . . ?
C94 C91 C110 F101 -42(2) . . . . ?
C94 C91 C120 F52 79(2) . . . . ?
C94 C91 C120 F73 -160(2) . . . . ?
C94 C91 C120 F96 -49(4) . . . . ?
C100 C34 C71 F6 -73(2) . . . . ?
C100 C34 C71 F32 168.5(16) . . . . ?
C100 C34 C71 F36 47(2) . . . . ?
C100 C34 C108 F21 47(2) . . . . ?
C100 C34 C108 F68 169.3(17) . . . . ?
C100 C34 C108 F85 -73(2) . . . . ?
C104 C99 C116 F38 46(3) . . . . ?
C104 C99 C116 F82 -67.3(18) . . . . ?
C104 C99 C116 F92 163(2) . . . . ?
C106 C50 C113 F39 165(2) . . . . ?
C106 C50 C113 F51 19(4) . . . . ?
C106 C50 C113 F64 -82(2) . . . . ?
C106 C50 C124 F61 26.9(19) . . . . ?
C106 C50 C124 F95 162.5(18) . . . . ?
C106 C50 C124 F105 -82(2) . . . . ?
C108 C34 C71 F6 171.6(18) . . . . ?
C108 C34 C71 F32 53(2) . . . . ?
C108 C34 C71 F36 -69(3) . . . . ?
C108 C34 C100 F43 163.2(19) . . . . ?
C108 C34 C100 F60 39(3) . . . . ?
C108 C34 C100 F69 -73(2) . . . . ?
C110 C91 C94 F42 85(3) . . . . ?
C110 C91 C94 F56 -159.2(18) . . . . ?
C110 C91 C94 F70 -46(2) . . . . ?
C110 C91 C120 F52 -163.5(17) . . . . ?
C110 C91 C120 F73 -42(2) . . . . ?
C110 C91 C120 F96 68(3) . . . . ?
C112 C55 C115 F16 89.4(19) . . . . ?
C112 C55 C115 F20 -47(3) . . . . ?
C112 C55 C115 F33 -161.5(11) . . . . ?
C112 C55 C140 F30 -41.2(15) . . . . ?
C112 C55 C140 F41 -162.7(12) . . . . ?
C112 C55 C140 F98 81.0(15) . . . . ?
C113 C50 C106 F24 164(2) . . . . ?
C113 C50 C106 F59 -61(3) . . . . ?
C113 C50 C106 F107 53(2) . . . . ?
C113 C50 C124 F61 150.6(16) . . . . ?
C113 C50 C124 F95 -74(2) . . . . ?
C113 C50 C124 F105 41(2) . . . . ?
C115 C55 C112 F17 -160.3(14) . . . . ?
C115 C55 C112 F53 78.3(18) . . . . ?
C115 C55 C112 F63 -38.8(15) . . . . ?
C115 C55 C140 F30 -154.1(15) . . . . ?
C115 C55 C140 F41 84.5(17) . . . . ?
C115 C55 C140 F98 -31.9(19) . . . . ?
C116 C99 C104 F49 -79(2) . . . . ?
C116 C99 C104 F62 163(2) . . . . ?
C116 C99 C104 F97 46(3) . . . . ?
C120 C91 C94 F42 -160(2) . . . . ?
C120 C91 C94 F56 -45(3) . . . . ?
C120 C91 C94 F70 69(3) . . . . ?
C120 C91 C110 F86 -48(3) . . . . ?
C120 C91 C110 F88 81(3) . . . . ?
C120 C91 C110 F101 -162.0(16) . . . . ?
C124 C50 C106 F24 -81(2) . . . . ?
C124 C50 C106 F59 54.2(19) . . . . ?
C124 C50 C106 F107 167.9(15) . . . . ?
C124 C50 C113 F39 51(2) . . . . ?
C124 C50 C113 F51 -95(3) . . . . ?
C124 C50 C113 F64 163.6(16) . . . . ?
C140 C55 C112 F17 78.7(15) . . . . ?
C140 C55 C112 F53 -42.7(17) . . . . ?
C140 C55 C112 F63 -159.8(12) . . . . ?
C140 C55 C115 F16 -155.4(17) . . . . ?
C140 C55 C115 F20 68(3) . . . . ?
C140 C55 C115 F33 -46.4(15) . . . . ?
C3 C47 C7 F13 160.9(19) . . . . ?
C3 C47 C7 F15 -76(2) . . . . ?
C3 C47 C7 F18 28(2) . . . . ?
C3 C47 C19 F5 -89.7(17) . . . . ?
C3 C47 C19 F9 37.0(18) . . . . ?
C3 C47 C19 F1 160.3(12) . . . . ?
C7 C47 C3 F3 36(2) . . . . ?
C7 C47 C3 F4 -79.1(18) . . . . ?
C7 C47 C3 F2 160.1(15) . . . . ?
C7 C47 C19 F5 148.2(15) . . . . ?
C7 C47 C19 F9 -85.0(17) . . . . ?
C7 C47 C19 F1 38.3(15) . . . . ?
C19 C47 C3 F3 -80.1(18) . . . . ?
C19 C47 C3 F4 164.8(14) . . . . ?
C19 C47 C3 F2 44.0(15) . . . . ?
C19 C47 C7 F13 -81(2) . . . . ?
C19 C47 C7 F15 41.8(18) . . . . ?
C19 C47 C7 F18 145.9(15) . . . . ?
O3A Al1 O4 C34 -55(3) . . . . ?
O3A Al1 O15 C50 -134(4) . . . . ?
O3A Al1 O26 C99 -66(4) . . . . ?
O3A C18 C65 F14 76(3) . . . . ?
O3A C18 C65 F44 -170(2) . . . . ?
O3A C18 C65 F48 -51(2) . . . . ?
O3A C18 C54A F10A -25(3) . . . . ?
O3A C18 C54A F80A 83(3) . . . . ?
O3A C18 C54A F83A -158(3) . . . . ?
O3A C18 C66A F7A -37(5) . . . . ?
O3A C18 C66A F19A -158(4) . . . . ?
O3A C18 C66A F22A 75(4) . . . . ?
C54A C18 C65 F14 -41(2) . . . . ?
C54A C18 C65 F44 74(2) . . . . ?
C54A C18 C65 F48 -167.5(17) . . . . ?
C54A C18 O3A Al1 95(9) . . . . ?
C54A C18 C66A F7A 89(4) . . . . ?
C54A C18 C66A F19A -31(4) . . . . ?
C54A C18 C66A F22A -158(2) . . . . ?
C65A C18 C54 F10 37.4(17) . . . . ?
C65A C18 C54 F80 165.1(15) . . . . ?
C65A C18 C54 F83 -76.5(17) . . . . ?
C65A C18 C66 F7 164.5(19) . . . . ?
C65A C18 C66 F19 39(3) . . . . ?
C65A C18 C66 F22 -83(2) . . . . ?
C66A C18 C65 F14 -163(3) . . . . ?
C66A C18 C65 F44 -49(3) . . . . ?
C66A C18 C65 F48 70(3) . . . . ?
C66A C18 O3A Al1 -139(9) . . . . ?
C66A C18 C54A F10A -152(3) . . . . ?
C66A C18 C54A F80A -44(3) . . . . ?
C66A C18 C54A F83A 74(3) . . . . ?
C71A C34 C1 F60 16(2) . . . . ?
C71A C34 C1 F60A -89(2) . . . . ?
C71A C34 C1 F69A 146(2) . . . . ?
C71A C34 C2 F68A -138(4) . . . . ?
C71A C34 C2 F85A 84(4) . . . . ?
C1 C34 C71A F6A -64(2) . . . . ?
C1 C34 C71A F32A -180(2) . . . . ?
C1 C34 C71A F36A 51(3) . . . . ?
C1 C34 C2 F68A 109(4) . . . . ?
C1 C34 C2 F85A -28(4) . . . . ?
C2 C34 C71A F6A 170(3) . . . . ?
C2 C34 C71A F32A 55(3) . . . . ?
C2 C34 C71A F36A -74(3) . . . . ?
C2 C34 C1 F60 124(2) . . . . ?
C2 C34 C1 F60A 18(3) . . . . ?
C2 C34 C1 F69A -107(3) . . . . ?

loop_
_exptl_oxdiff_crystal_face_indexfrac_h
_exptl_oxdiff_crystal_face_indexfrac_k
_exptl_oxdiff_crystal_face_indexfrac_l
_exptl_oxdiff_crystal_face_x
_exptl_oxdiff_crystal_face_y
_exptl_oxdiff_crystal_face_z
4.6188 11.9069 -7.9298 0.2001 -0.4890 0.8491
3.5828 -0.4622 -20.0926 -0.2106 0.4983 0.8410
-0.4448 -10.7775 -13.0810 -0.3826 0.9186 0.0994
-4.5842 -12.0219 7.5765 -0.2063 0.5038 -0.8388
-2.9160 2.8457 19.9034 0.2646 -0.6290 -0.7310
3.1957 13.3995 1.9331 0.3331 -0.8053 0.4904
-7.5343 6.7204 -12.4147 -0.8077 -0.3340 0.4859
9.9504 3.8994 -11.7320 0.4644 0.1968 0.8635
12.2862 -0.0668 -3.7377 0.8036 0.3364 0.4910
5.9604 -7.2564 14.0925 0.7304 0.3014 -0.6129
0.5100 -7.8223 17.0619 0.4020 0.1635 -0.9009
-12.1312 -0.5994 5.1555 -0.7621 -0.3194 -0.5632
2.0005 -1.0011 1.9983 0.1875 0.0653 -0.0527
-0.0003 1.0004 -1.9991 -0.0424 -0.0231 0.1102
1.0005 -0.0006 0.9994 0.0959 0.0015 -0.0088
5.7263 -3.2058 17.2279 0.8036 -0.0174 -0.5950
-2.6769 1.7067 -19.8068 -0.6488 0.2256 0.7267
3.8011 -0.7497 19.3300 0.7233 -0.2522 -0.6429
-1.5268 -0.1567 20.6535 0.3702 -0.4274 -0.8248
5.8136 11.5306 5.9449 0.6087 -0.7124 0.3493
-1.6273 13.7427 -2.2196 -0.1120 -0.8469 0.5198
-7.5186 6.9435 13.4664 -0.2021 -0.8551 -0.4775
-8.1194 9.8858 -4.7449 -0.6580 -0.6940 0.2924
10.7461 -1.7980 -10.8658 0.5184 0.5516 0.6535
1.8970 -11.3946 -11.6778 -0.1826 0.9788 0.0923
-0.1218 -13.9536 -0.1951 -0.0720 0.8706 -0.4868
1.9348 -11.7023 10.6298 0.3390 0.5614 -0.7549
0.3598 -0.2479 -20.7011 -0.4577 0.4289 0.7788
-2.5480 13.4733 -3.0959 -0.2004 -0.8324 0.5167
